data_7707255
loop_
_publ_author_name
'Khan, Firoz Shah Tuglak'
'Waldbusser, Amy L.'
'Carrasco, Maria C.'
'Pourhadi, Hadi'
'Hematian, Shabnam'

_publ_section_title
;
 Synthetic, spectroscopic, structural, and electrochemical investigations
 of ferricenium derivatives with weakly coordinating anions: ion pairing,
 substituent, and solvent effects.
;
_journal_issue 21
_journal_name_full 'Dalton transactions (Cambridge, England : 2003)'
_journal_page_first 7433
_journal_page_last 7455
_journal_paper_doi 10.1039/d1dt01192h
_journal_volume 50
_journal_year 2021
_chemical_formula_moiety 'C24 B F20, C12 H14 Fe'
_chemical_formula_sum 'C36 H14 B F20 Fe'
_chemical_formula_weight 893.13
_space_group_crystal_system orthorhombic
_space_group_IT_number 60
_space_group_name_Hall '-P 2n 2ab'
_space_group_name_H-M_alt 'P b c n'
_atom_sites_solution_hydrogens geom
_atom_sites_solution_primary direct
_atom_sites_solution_secondary difmap
_audit_creation_method SHELXL-2018/3
_audit_update_record
;
2020-11-22 deposited with the CCDC.	2021-04-27 downloaded from the CCDC.
;
_cell_angle_alpha 90
_cell_angle_beta 90
_cell_angle_gamma 90
_cell_formula_units_Z 24
_cell_length_a 20.9252(4)
_cell_length_b 29.1241(4)
_cell_length_c 31.8841(4)
_cell_measurement_reflns_used 34736
_cell_measurement_temperature 100(2)
_cell_measurement_theta_max 27.5140
_cell_measurement_theta_min 2.3100
_cell_volume 19431.1(5)
_computing_cell_refinement 'CrysAlisPro 1.171.40.53 (Rigaku OD, 2019)'
_computing_data_collection 'CrysAlisPro 1.171.38.43f (Rigaku OD, 2015)'
_computing_data_reduction 'CrysAlisPro 1.171.40.53 (Rigaku OD, 2019)'
_computing_molecular_graphics 'SHELXTL v6.10 (Sheldrick, 2008)'
_computing_publication_material 'SHELXTL v6.10 (Sheldrick, 2008)'
_computing_structure_refinement 'SHELXL-2018/3 (Sheldrick, 2018)'
_computing_structure_solution 'SHELXT-2018/2 (Sheldrick, 2018)'
_diffrn_ambient_temperature 100(2)
_diffrn_detector_area_resol_mean 10.3321
_diffrn_measured_fraction_theta_full 0.987
_diffrn_measured_fraction_theta_max 0.984
_diffrn_measurement_device_type 'Xcalibur, Atlas, Gemini'
_diffrn_measurement_method '\w scans'
_diffrn_radiation_monochromator graphite
_diffrn_radiation_type MoK\a
_diffrn_radiation_wavelength 0.71073
_diffrn_reflns_av_R_equivalents 0.0436
_diffrn_reflns_av_unetI/netI 0.0283
_diffrn_reflns_Laue_measured_fraction_full 0.987
_diffrn_reflns_Laue_measured_fraction_max 0.984
_diffrn_reflns_limit_h_max 25
_diffrn_reflns_limit_h_min -21
_diffrn_reflns_limit_k_max 35
_diffrn_reflns_limit_k_min -33
_diffrn_reflns_limit_l_max 36
_diffrn_reflns_limit_l_min -32
_diffrn_reflns_number 149261
_diffrn_reflns_point_group_measured_fraction_full 0.987
_diffrn_reflns_point_group_measured_fraction_max 0.984
_diffrn_reflns_theta_full 25.242
_diffrn_reflns_theta_max 25.500
_diffrn_reflns_theta_min 1.751
_diffrn_source 'fine-focus sealed X-ray tube'
_exptl_absorpt_coefficient_mu 0.611
_exptl_absorpt_correction_T_max 0.993
_exptl_absorpt_correction_T_min 0.982
_exptl_absorpt_correction_type gaussian
_exptl_absorpt_process_details
;
CrysAlisPro 1.171.40.53 (Rigaku Oxford Diffraction, 2019)
Numerical absorption correction based on gaussian integration over
			a multifaceted crystal model
Empirical absorption correction using spherical harmonics,
 implemented in SCALE3 ABSPACK scaling algorithm.
;
_exptl_crystal_colour blue
_exptl_crystal_density_diffrn 1.832
_exptl_crystal_description block
_exptl_crystal_F_000 10584
_exptl_crystal_size_max 0.351
_exptl_crystal_size_mid 0.272
_exptl_crystal_size_min 0.107
_refine_diff_density_max 2.017
_refine_diff_density_min -0.777
_refine_diff_density_rms 0.079
_refine_ls_extinction_method none
_refine_ls_goodness_of_fit_ref 1.113
_refine_ls_hydrogen_treatment constr
_refine_ls_matrix_type full
_refine_ls_number_parameters 1694
_refine_ls_number_reflns 17808
_refine_ls_number_restraints 54
_refine_ls_restrained_S_all 1.113
_refine_ls_R_factor_all 0.0707
_refine_ls_R_factor_gt 0.0531
_refine_ls_shift/su_max 0.001
_refine_ls_shift/su_mean 0.000
_refine_ls_structure_factor_coef Fsqd
_refine_ls_weighting_details 'w=1/[\s^2^(Fo^2^)+(0.0417P)^2^+58.6847P] where P=(Fo^2^+2Fc^2^)/3'
_refine_ls_weighting_scheme calc
_refine_ls_wR_factor_gt 0.1248
_refine_ls_wR_factor_ref 0.1346
_reflns_Friedel_coverage 0.000
_reflns_number_gt 14208
_reflns_number_total 17808
_reflns_threshold_expression 'I > 2\s(I)'
_cod_data_source_file d1dt01192h2.cif
_cod_data_source_block Me2FcBArF20
_cod_depositor_comments 'Adding full bibliography for 7707245--7707255.cif.'
_cod_original_cell_volume 19431.0(5)
_cod_database_code 7707255
_shelx_shelxl_version_number 2018/3
_shelx_space_group_comment
;
The symmetry employed for this shelxl refinement is uniquely defined
by the following loop, which should always be used as a source of
symmetry information in preference to the above space-group names.
They are only intended as comments.
;
_shelx_estimated_absorpt_t_min 0.814
_shelx_estimated_absorpt_t_max 0.937
_oxdiff_exptl_absorpt_empirical_full_min 0.947
_oxdiff_exptl_absorpt_empirical_full_max 1.067
_oxdiff_exptl_absorpt_empirical_details
;
Empirical correction (ABSPACK) includes:
- Absorption correction using spherical harmonics
- Frame scaling
;

loop_
_space_group_symop_operation_xyz
'x, y, z'
'-x+1/2, -y+1/2, z+1/2'
'-x, y, -z+1/2'
'x+1/2, -y+1/2, -z'
'-x, -y, -z'
'x-1/2, y-1/2, -z-1/2'
'x, -y, z-1/2'
'-x-1/2, y-1/2, z'

loop_
_atom_site_label
_atom_site_type_symbol
_atom_site_fract_x
_atom_site_fract_y
_atom_site_fract_z
_atom_site_U_iso_or_equiv
_atom_site_adp_type
_atom_site_occupancy
_atom_site_site_symmetry_order
_atom_site_calc_flag
_atom_site_refinement_flags_posn
_atom_site_refinement_flags_adp
_atom_site_refinement_flags_occupancy
_atom_site_disorder_assembly
_atom_site_disorder_group
Fe1 Fe 0.27349(2) 0.12687(2) 0.39778(2) 0.01869(12) Uani 1 1 d . . . . .
C1 C 0.20479(17) 0.07777(11) 0.39744(12) 0.0218(8) Uani 1 1 d . . . . .
C2 C 0.25492(18) 0.06885(12) 0.36648(12) 0.0239(8) Uani 1 1 d . . . . .
H2 H 0.283108 0.043373 0.368483 0.029 Uiso 1 1 calc R U . . .
C3 C 0.25821(18) 0.10121(13) 0.33318(12) 0.0260(8) Uani 1 1 d . . . . .
H3 H 0.286315 0.102039 0.309788 0.031 Uiso 1 1 calc R U . . .
C4 C 0.21013(18) 0.13085(12) 0.34378(12) 0.0255(8) Uani 1 1 d . . . . .
H4 H 0.198701 0.157157 0.327838 0.031 Uiso 1 1 calc R U . . .
C5 C 0.17752(17) 0.11662(12) 0.38391(12) 0.0241(8) Uani 1 1 d . . . . .
H5 H 0.143490 0.132489 0.397286 0.029 Uiso 1 1 calc R U . . .
C6 C 0.29948(17) 0.14314(12) 0.46612(12) 0.0224(8) Uani 1 1 d . . . . .
C7 C 0.35121(17) 0.12384(12) 0.44273(12) 0.0247(8) Uani 1 1 d . . . . .
H7 H 0.374033 0.097484 0.451879 0.030 Uiso 1 1 calc R U . . .
C8 C 0.36643(19) 0.14796(13) 0.40337(13) 0.0296(9) Uani 1 1 d . . . . .
H8 H 0.398787 0.140798 0.383522 0.036 Uiso 1 1 calc R U . . .
C9 C 0.3238(2) 0.18250(13) 0.40212(14) 0.0346(10) Uani 1 1 d . . . . .
H9 H 0.323729 0.208398 0.381528 0.042 Uiso 1 1 calc R U . . .
C10 C 0.2826(2) 0.17921(12) 0.44048(13) 0.0295(9) Uani 1 1 d . . . . .
H10 H 0.248568 0.199785 0.446464 0.035 Uiso 1 1 calc R U . . .
C11 C 0.18508(19) 0.05064(13) 0.43671(13) 0.0294(9) Uani 1 1 d . . . . .
H11A H 0.222649 0.035317 0.448572 0.044 Uiso 1 1 calc R U . . .
H11B H 0.153007 0.027596 0.429064 0.044 Uiso 1 1 calc R U . . .
H11C H 0.167015 0.071725 0.457523 0.044 Uiso 1 1 calc R U . . .
C12 C 0.26742(19) 0.12780(13) 0.50902(12) 0.0285(9) Uani 1 1 d . . . . .
H12A H 0.221613 0.134756 0.508238 0.043 Uiso 1 1 calc R U . . .
H12B H 0.287361 0.144451 0.532299 0.043 Uiso 1 1 calc R U . . .
H12C H 0.273489 0.094718 0.512993 0.043 Uiso 1 1 calc R U . . .
Fe2 Fe 0.79529(3) 0.12874(2) 0.44240(2) 0.02518(13) Uani 1 1 d . . . . .
C13 C 0.8077(2) 0.15230(13) 0.37522(15) 0.0347(10) Uani 1 1 d . . . . .
C14 C 0.8089(2) 0.18542(14) 0.40728(15) 0.0419(12) Uani 1 1 d . . . . .
H14 H 0.779744 0.210390 0.408355 0.050 Uiso 1 1 calc R U . . .
C15 C 0.8586(2) 0.17838(13) 0.43883(16) 0.0394(11) Uani 1 1 d . . . . .
H15 H 0.871578 0.200037 0.461632 0.047 Uiso 1 1 calc R U . . .
C16 C 0.88954(19) 0.14091(13) 0.42626(15) 0.0344(10) Uani 1 1 d . . . . .
H16 H 0.925150 0.127115 0.439783 0.041 Uiso 1 1 calc R U . . .
C17 C 0.85821(19) 0.12464(13) 0.38726(13) 0.0308(9) Uani 1 1 d . . . . .
H17 H 0.871394 0.098131 0.372205 0.037 Uiso 1 1 calc R U . . .
C18 C 0.7141(2) 0.08869(13) 0.44530(14) 0.0330(9) Uani 1 1 d . . . . .
C19 C 0.7031(2) 0.12701(14) 0.46960(15) 0.0352(10) Uani 1 1 d . . . . .
H19 H 0.669955 0.148586 0.464393 0.042 Uiso 1 1 calc R U . . .
C20 C 0.7491(2) 0.13054(13) 0.50495(13) 0.0322(9) Uani 1 1 d . . . . .
H20 H 0.750317 0.154250 0.525395 0.039 Uiso 1 1 calc R U . . .
C21 C 0.78882(19) 0.09438(13) 0.50294(13) 0.0285(9) Uani 1 1 d . . . . .
H21 H 0.822967 0.086991 0.521377 0.034 Uiso 1 1 calc R U . . .
C22 C 0.76774(19) 0.06917(13) 0.46626(14) 0.0306(9) Uani 1 1 d . . . . .
H22 H 0.787182 0.039260 0.457634 0.037 Uiso 1 1 calc R U . . .
C23 C 0.7620(2) 0.14812(16) 0.33600(15) 0.0430(11) Uani 1 1 d . . . . .
H23A H 0.755998 0.115655 0.328955 0.065 Uiso 1 1 calc R U . . .
H23B H 0.781063 0.164163 0.312064 0.065 Uiso 1 1 calc R U . . .
H23C H 0.720500 0.161960 0.342647 0.065 Uiso 1 1 calc R U . . .
C24 C 0.6768(2) 0.07296(16) 0.40537(16) 0.0478(12) Uani 1 1 d . . . . .
H24A H 0.661743 0.100004 0.389958 0.072 Uiso 1 1 calc R U . . .
H24B H 0.640037 0.054203 0.413750 0.072 Uiso 1 1 calc R U . . .
H24C H 0.705072 0.054815 0.387346 0.072 Uiso 1 1 calc R U . . .
Fe3 Fe 0.71395(6) 0.12928(4) 0.74930(3) 0.0265(4) Uani 0.618(3) 1 d . . P A 1
C25 C 0.8114(4) 0.1316(4) 0.7260(3) 0.027(2) Uani 0.618(3) 1 d . . P A 1
C26 C 0.7695(4) 0.1229(3) 0.6901(2) 0.0329(17) Uani 0.618(3) 1 d . . P A 1
H26 H 0.772843 0.096938 0.672145 0.040 Uiso 0.618(3) 1 calc R U P A 1
C27 C 0.7246(4) 0.1571(3) 0.6857(3) 0.0349(19) Uani 0.618(3) 1 d . . P A 1
H27 H 0.692456 0.160793 0.664897 0.042 Uiso 0.618(3) 1 calc R U P A 1
C28 C 0.7395(4) 0.1857(2) 0.7209(2) 0.0359(17) Uani 0.618(3) 1 d . . P A 1
H28 H 0.718353 0.215957 0.726029 0.043 Uiso 0.618(3) 1 calc R U P A 1
C29 C 0.7934(3) 0.16946(19) 0.7453(2) 0.0266(15) Uani 0.618(3) 1 d . . P A 1
H29 H 0.811506 0.183004 0.769602 0.032 Uiso 0.618(3) 1 calc R U P A 1
C30 C 0.8673(4) 0.1042(2) 0.7409(2) 0.0402(18) Uani 0.618(3) 1 d . . P A 1
H30A H 0.870464 0.106501 0.771450 0.060 Uiso 0.618(3) 1 calc R U P A 1
H30B H 0.906482 0.116095 0.728049 0.060 Uiso 0.618(3) 1 calc R U P A 1
H30C H 0.861510 0.071963 0.732858 0.060 Uiso 0.618(3) 1 calc R U P A 1
C31 C 0.7380(4) 0.0400(3) 0.7908(4) 0.060(3) Uani 0.618(3) 1 d . . P A 1
H31A H 0.725332 0.018958 0.813251 0.090 Uiso 0.618(3) 1 calc R U P A 1
H31B H 0.780993 0.051798 0.796368 0.090 Uiso 0.618(3) 1 calc R U P A 1
H31C H 0.737778 0.023640 0.763913 0.090 Uiso 0.618(3) 1 calc R U P A 1
C32 C 0.6453(4) 0.0805(4) 0.7555(3) 0.035(2) Uani 0.618(3) 1 d . . P A 1
H32 H 0.636251 0.059607 0.733371 0.042 Uiso 0.618(3) 1 calc R U P A 1
C33 C 0.6170(5) 0.1193(3) 0.7635(3) 0.047(2) Uani 0.618(3) 1 d . . P A 1
H33 H 0.582653 0.132255 0.748007 0.057 Uiso 0.618(3) 1 calc R U P A 1
C34 C 0.6473(4) 0.1397(3) 0.8006(3) 0.050(2) Uani 0.618(3) 1 d . . P A 1
H34 H 0.635073 0.168394 0.812417 0.060 Uiso 0.618(3) 1 calc R U P A 1
C35 C 0.6945(5) 0.1131(3) 0.8161(3) 0.042(2) Uani 0.618(3) 1 d . . P A 1
H35 H 0.720777 0.118563 0.839945 0.050 Uiso 0.618(3) 1 calc R U P A 1
C36 C 0.6956(4) 0.0760(3) 0.7890(3) 0.0345(17) Uani 0.618(3) 1 d . . P A 1
Fe3A Fe 0.74115(10) 0.11018(7) 0.73459(8) 0.0400(7) Uani 0.382(3) 1 d . . P A 2
C25A C 0.8334(12) 0.1337(11) 0.7258(10) 0.067(4) Uani 0.382(3) 1 d . U P A 2
C26A C 0.8277(8) 0.1051(6) 0.6973(6) 0.070(3) Uani 0.382(3) 1 d . U P A 2
H26A H 0.853220 0.076203 0.699759 0.084 Uiso 0.382(3) 1 calc R U P A 2
C27A C 0.7793(8) 0.1066(6) 0.6660(6) 0.061(3) Uani 0.382(3) 1 d . U P A 2
H27A H 0.770850 0.085221 0.644126 0.074 Uiso 0.382(3) 1 calc R U P A 2
C28A C 0.7493(9) 0.1449(7) 0.6749(6) 0.052(3) Uani 0.382(3) 1 d . U P A 2
H28A H 0.714930 0.156650 0.658689 0.063 Uiso 0.382(3) 1 calc R U P A 2
C29A C 0.7741(9) 0.1676(6) 0.7122(6) 0.064(3) Uani 0.382(3) 1 d . U P A 2
H29A H 0.765180 0.199459 0.722145 0.076 Uiso 0.382(3) 1 calc R U P A 2
C30A C 0.8715(11) 0.1480(7) 0.7635(6) 0.094(6) Uani 0.382(3) 1 d . U P A 2
H30D H 0.842746 0.161042 0.784684 0.142 Uiso 0.382(3) 1 calc R U P A 2
H30E H 0.903067 0.171170 0.755249 0.142 Uiso 0.382(3) 1 calc R U P A 2
H30F H 0.893460 0.121236 0.775226 0.142 Uiso 0.382(3) 1 calc R U P A 2
C31A C 0.6741(9) 0.1580(5) 0.8201(6) 0.075(5) Uani 0.382(3) 1 d . U P A 2
H31D H 0.712292 0.162078 0.837478 0.112 Uiso 0.382(3) 1 calc R U P A 2
H31E H 0.636920 0.152801 0.838212 0.112 Uiso 0.382(3) 1 calc R U P A 2
H31F H 0.667116 0.185566 0.803129 0.112 Uiso 0.382(3) 1 calc R U P A 2
C34A C 0.6709(8) 0.0664(5) 0.7401(6) 0.058(4) Uani 0.382(3) 1 d . U P A 2
H34A H 0.658298 0.049443 0.716092 0.069 Uiso 0.382(3) 1 calc R U P A 2
C35A C 0.6464(8) 0.1047(6) 0.7539(6) 0.045(3) Uani 0.382(3) 1 d . U P A 2
H35A H 0.611677 0.120982 0.741743 0.054 Uiso 0.382(3) 1 calc R U P A 2
C36A C 0.6829(7) 0.1185(4) 0.7926(6) 0.042(3) Uani 0.382(3) 1 d . U P A 2
C32A C 0.7287(7) 0.0877(4) 0.8016(5) 0.036(3) Uani 0.382(3) 1 d . . P A 2
H32A H 0.758907 0.086960 0.823850 0.043 Uiso 0.382(3) 1 calc R U P A 2
C33A C 0.7182(7) 0.0562(4) 0.7674(5) 0.047(4) Uani 0.382(3) 1 d . . P A 2
H33A H 0.742985 0.026943 0.765025 0.056 Uiso 0.382(3) 1 calc R U P A 2
F51 F 0.48826(10) -0.19391(6) 0.82824(7) 0.0254(5) Uani 1 1 d . . . . .
F52 F 0.57369(12) -0.24818(7) 0.86146(7) 0.0359(6) Uani 1 1 d . . . . .
F53 F 0.68886(12) -0.25844(8) 0.81922(8) 0.0420(6) Uani 1 1 d . . . . .
F54 F 0.71546(10) -0.21392(7) 0.74156(8) 0.0330(5) Uani 1 1 d . . . . .
F55 F 0.63210(10) -0.16027(6) 0.70787(7) 0.0252(5) Uani 1 1 d . . . . .
F56 F 0.44393(11) -0.11932(7) 0.65444(7) 0.0346(6) Uani 1 1 d . . . . .
F57 F 0.48750(14) -0.06082(9) 0.59850(9) 0.0539(8) Uani 1 1 d . . . . .
F58 F 0.59054(14) -0.01271(8) 0.62185(10) 0.0604(9) Uani 1 1 d . . . . .
F59 F 0.64857(12) -0.02504(7) 0.70440(10) 0.0496(7) Uani 1 1 d . . . . .
F60 F 0.60854(11) -0.08562(7) 0.76021(8) 0.0330(5) Uani 1 1 d . . . . .
C97 C 0.55653(17) -0.17244(11) 0.76786(11) 0.0183(7) Uani 1 1 d . . . . .
C98 C 0.54454(18) -0.19755(11) 0.80579(11) 0.0210(8) Uani 1 1 d . . . . .
C99 C 0.58747(19) -0.22583(12) 0.82367(12) 0.0252(8) Uani 1 1 d . . . . .
C100 C 0.64558(19) -0.23135(12) 0.80193(13) 0.0273(9) Uani 1 1 d . . . . .
C101 C 0.65898(17) -0.20876(12) 0.76332(12) 0.0242(8) Uani 1 1 d . . . . .
C102 C 0.61442(17) -0.18051(11) 0.74677(12) 0.0205(8) Uani 1 1 d . . . . .
C103 C 0.52480(18) -0.10676(11) 0.71004(12) 0.0225(8) Uani 1 1 d . . . . .
C104 C 0.49650(19) -0.09797(12) 0.66888(13) 0.0286(9) Uani 1 1 d . . . . .
C105 C 0.5177(2) -0.06692(14) 0.63844(14) 0.0369(10) Uani 1 1 d . . . . .
C106 C 0.5696(2) -0.04303(13) 0.65070(16) 0.0411(12) Uani 1 1 d . . . . .
C107 C 0.5984(2) -0.04959(13) 0.69190(15) 0.0371(11) Uani 1 1 d . . . . .
C108 C 0.57706(19) -0.08061(12) 0.72056(14) 0.0285(9) Uani 1 1 d . . . . .
B4 B 0.500000 -0.13984(18) 0.750000 0.0186(12) Uani 1 2 d S T P . .
F1 F 0.64609(10) 0.41832(6) 0.44472(7) 0.0232(5) Uani 1 1 d . . . . .
F2 F 0.69788(10) 0.48520(7) 0.40460(7) 0.0306(5) Uani 1 1 d . . . . .
F3 F 0.64796(12) 0.51688(8) 0.32615(8) 0.0412(6) Uani 1 1 d . . . . .
F4 F 0.54406(11) 0.47872(8) 0.28743(7) 0.0351(6) Uani 1 1 d . . . . .
F5 F 0.48908(10) 0.41360(7) 0.32743(7) 0.0286(5) Uani 1 1 d . . . . .
F6 F 0.54547(11) 0.33384(7) 0.33057(7) 0.0299(5) Uani 1 1 d . . . . .
F7 F 0.46359(13) 0.28206(7) 0.28919(8) 0.0384(6) Uani 1 1 d . . . . .
F8 F 0.34820(12) 0.26475(7) 0.32819(8) 0.0371(6) Uani 1 1 d . . . . .
F9 F 0.31590(11) 0.30233(7) 0.40881(8) 0.0344(6) Uani 1 1 d . . . . .
F10 F 0.39652(10) 0.35268(7) 0.45145(7) 0.0273(5) Uani 1 1 d . . . . .
F12 F 0.73897(11) 0.28913(8) 0.40386(9) 0.0422(6) Uani 1 1 d . . . . .
F13 F 0.70026(13) 0.23487(7) 0.47064(10) 0.0501(8) Uani 1 1 d . . . . .
F14 F 0.58399(12) 0.24654(7) 0.51136(9) 0.0427(7) Uani 1 1 d . . . . .
F15 F 0.50869(10) 0.30942(7) 0.48555(7) 0.0294(5) Uani 1 1 d . . . . .
F16 F 0.58562(9) 0.37397(6) 0.51851(7) 0.0226(4) Uani 1 1 d . . . . .
F17 F 0.54633(10) 0.42265(7) 0.58473(7) 0.0276(5) Uani 1 1 d . . . . .
F18 F 0.45065(11) 0.47977(7) 0.57092(8) 0.0347(6) Uani 1 1 d . . . . .
F19 F 0.39361(11) 0.48422(7) 0.48732(8) 0.0326(5) Uani 1 1 d . . . . .
F20 F 0.43031(10) 0.43360(7) 0.41934(7) 0.0270(5) Uani 1 1 d . . . . .
F61 F 0.66622(10) 0.35256(7) 0.37822(7) 0.0302(5) Uani 1 1 d . . . . .
C37 C 0.56551(17) 0.41123(11) 0.38774(11) 0.0191(7) Uani 1 1 d . . . . .
C38 C 0.61897(17) 0.43197(11) 0.40519(11) 0.0185(7) Uani 1 1 d . . . . .
C39 C 0.64693(17) 0.46626(12) 0.38521(12) 0.0233(8) Uani 1 1 d . . . . .
C40 C 0.62146(18) 0.48241(12) 0.34554(13) 0.0268(9) Uani 1 1 d . . . . .
C41 C 0.56885(19) 0.46348(13) 0.32638(12) 0.0262(8) Uani 1 1 d . . . . .
C42 C 0.54204(17) 0.42908(11) 0.34788(12) 0.0214(8) Uani 1 1 d . . . . .
C43 C 0.47542(17) 0.34715(11) 0.39279(12) 0.0212(8) Uani 1 1 d . . . . .
C44 C 0.48842(18) 0.32736(12) 0.35122(12) 0.0242(8) Uani 1 1 d . . . . .
C45 C 0.4477(2) 0.30021(12) 0.32907(12) 0.0271(9) Uani 1 1 d . . . . .
C46 C 0.3888(2) 0.29200(12) 0.34878(13) 0.0288(9) Uani 1 1 d . . . . .
C47 C 0.37276(18) 0.31074(12) 0.38928(13) 0.0258(8) Uani 1 1 d . . . . .
C48 C 0.41595(18) 0.33708(12) 0.41042(12) 0.0238(8) Uani 1 1 d . . . . .
C49 C 0.58397(18) 0.33548(11) 0.43193(12) 0.0222(8) Uani 1 1 d . . . . .
C50 C 0.64252(18) 0.32780(12) 0.41187(12) 0.0241(8) Uani 1 1 d . . . . .
C51 C 0.68199(19) 0.29452(12) 0.42438(14) 0.0298(9) Uani 1 1 d . . . . .
C52 C 0.6625(2) 0.26726(12) 0.45784(14) 0.0340(10) Uani 1 1 d . . . . .
C53 C 0.6040(2) 0.27300(12) 0.47823(13) 0.0305(9) Uani 1 1 d . . . . .
C54 C 0.56619(18) 0.30587(11) 0.46435(12) 0.0244(8) Uani 1 1 d . . . . .
C55 C 0.50956(17) 0.40015(11) 0.46467(12) 0.0203(8) Uani 1 1 d . . . . .
C56 C 0.53684(16) 0.40005(11) 0.50777(12) 0.0189(7) Uani 1 1 d . . . . .
C57 C 0.51833(17) 0.42605(11) 0.54352(12) 0.0213(8) Uani 1 1 d . . . . .
C58 C 0.47003(18) 0.45467(11) 0.53664(12) 0.0241(8) Uani 1 1 d . . . . .
C59 C 0.44164(17) 0.45655(11) 0.49455(13) 0.0244(8) Uani 1 1 d . . . . .
C60 C 0.46086(17) 0.43004(11) 0.45989(12) 0.0216(8) Uani 1 1 d . . . . .
B1 B 0.5330(2) 0.37361(13) 0.41882(13) 0.0199(8) Uani 1 1 d . . . . .
F41 F 0.63703(10) 0.39895(6) 0.78219(7) 0.0239(5) Uani 1 1 d . . . . .
F42 F 0.71368(10) 0.45600(7) 0.74670(7) 0.0298(5) Uani 1 1 d . . . . .
F43 F 0.67389(11) 0.50592(7) 0.67628(8) 0.0338(6) Uani 1 1 d . . . . .
F44 F 0.55503(11) 0.49479(7) 0.64049(7) 0.0298(5) Uani 1 1 d . . . . .
F45 F 0.47817(10) 0.43462(6) 0.67311(7) 0.0235(5) Uani 1 1 d . . . . .
F46 F 0.54997(10) 0.35723(6) 0.65384(7) 0.0256(5) Uani 1 1 d . . . . .
F47 F 0.50963(12) 0.29388(7) 0.60331(7) 0.0357(6) Uani 1 1 d . . . . .
F48 F 0.41019(13) 0.24497(7) 0.63167(9) 0.0449(7) Uani 1 1 d . . . . .
F49 F 0.35035(12) 0.26267(7) 0.71243(8) 0.0396(6) Uani 1 1 d . . . . .
F50 F 0.38998(10) 0.32647(7) 0.76410(7) 0.0264(5) Uani 1 1 d . . . . .
C85 C 0.55361(17) 0.41256(11) 0.72853(11) 0.0179(7) Uani 1 1 d . . . . .
C86 C 0.61398(17) 0.42068(11) 0.74587(11) 0.0190(7) Uani 1 1 d . . . . .
C87 C 0.65467(17) 0.45072(12) 0.72869(12) 0.0226(8) Uani 1 1 d . . . . .
C88 C 0.63495(18) 0.47588(11) 0.69310(12) 0.0243(8) Uani 1 1 d . . . . .
C89 C 0.57508(18) 0.46995(11) 0.67481(12) 0.0231(8) Uani 1 1 d . . . . .
C90 C 0.53652(17) 0.43882(11) 0.69261(11) 0.0193(7) Uani 1 1 d . . . . .
C91 C 0.47153(17) 0.34617(11) 0.71199(11) 0.0190(7) Uani 1 1 d . . . . .
C92 C 0.49957(18) 0.33541(11) 0.67041(12) 0.0216(8) Uani 1 1 d . . . . .
C93 C 0.48027(19) 0.30201(12) 0.64305(12) 0.0258(8) Uani 1 1 d . . . . .
C94 C 0.4304(2) 0.27751(12) 0.65746(13) 0.0312(9) Uani 1 1 d . . . . .
C95 C 0.40002(19) 0.28651(12) 0.69816(13) 0.0268(9) Uani 1 1 d . . . . .
C96 C 0.42100(18) 0.31985(12) 0.72404(12) 0.0234(8) Uani 1 1 d . . . . .
B3 B 0.500000 0.37992(17) 0.750000 0.0164(11) Uani 1 2 d S T P . .
F21 F 0.55781(11) 0.14446(8) 0.47680(7) 0.0326(5) Uani 1 1 d . . . . .
F22 F 0.50206(13) 0.20328(9) 0.42691(8) 0.0484(7) Uani 1 1 d . . . . .
F23 F 0.39789(14) 0.24579(8) 0.45901(10) 0.0550(8) Uani 1 1 d . . . . .
F24 F 0.34857(12) 0.22532(7) 0.54225(9) 0.0469(7) Uani 1 1 d . . . . .
F25 F 0.40689(11) 0.16879(7) 0.59472(8) 0.0324(5) Uani 1 1 d . . . . .
F26 F 0.63368(10) 0.17284(6) 0.54763(7) 0.0244(5) Uani 1 1 d . . . . .
F27 F 0.68573(11) 0.23968(7) 0.58785(8) 0.0363(6) Uani 1 1 d . . . . .
F28 F 0.64352(12) 0.26566(8) 0.67138(9) 0.0469(7) Uani 1 1 d . . . . .
F29 F 0.54696(12) 0.22303(8) 0.71352(8) 0.0406(6) Uani 1 1 d . . . . .
F30 F 0.49228(11) 0.15785(7) 0.67351(7) 0.0309(5) Uani 1 1 d . . . . .
F31 F 0.55979(11) 0.08292(7) 0.66193(7) 0.0325(5) Uani 1 1 d . . . . .
F32 F 0.49690(15) 0.02308(8) 0.70562(8) 0.0503(7) Uani 1 1 d . . . . .
F33 F 0.38228(16) -0.00484(9) 0.67415(9) 0.0611(9) Uani 1 1 d . . . . .
F34 F 0.32999(13) 0.03212(8) 0.59827(9) 0.0484(7) Uani 1 1 d . . . . .
F35 F 0.39083(10) 0.09181(7) 0.55390(7) 0.0281(5) Uani 1 1 d . . . . .
F36 F 0.66221(10) 0.10187(7) 0.60552(7) 0.0299(5) Uani 1 1 d . . . . .
F37 F 0.72555(11) 0.03571(7) 0.57676(8) 0.0355(6) Uani 1 1 d . . . . .
F38 F 0.67867(12) -0.01395(7) 0.50811(8) 0.0400(6) Uani 1 1 d . . . . .
F39 F 0.56368(11) 0.00500(7) 0.46947(7) 0.0321(5) Uani 1 1 d . . . . .
F40 F 0.49560(10) 0.06972(7) 0.50049(7) 0.0261(5) Uani 1 1 d . . . . .
C61 C 0.48616(18) 0.15353(11) 0.53921(12) 0.0233(8) Uani 1 1 d . . . . .
C62 C 0.50642(18) 0.16365(12) 0.49549(13) 0.0264(8) Uani 1 1 d . . . . .
C63 C 0.4776(2) 0.19451(13) 0.46820(13) 0.0326(10) Uani 1 1 d . . . . .
C64 C 0.4255(2) 0.21559(13) 0.48517(16) 0.0389(12) Uani 1 1 d . . . . .
C65 C 0.4017(2) 0.20590(13) 0.52667(15) 0.0340(10) Uani 1 1 d . . . . .
C66 C 0.43185(18) 0.17591(11) 0.55358(14) 0.0278(9) Uani 1 1 d . . . . .
C67 C 0.56036(17) 0.16130(11) 0.60796(11) 0.0199(8) Uani 1 1 d . . . . .
C68 C 0.60998(18) 0.18438(11) 0.58869(12) 0.0218(8) Uani 1 1 d . . . . .
C69 C 0.63786(18) 0.21878(12) 0.60898(13) 0.0271(9) Uani 1 1 d . . . . .
C70 C 0.6166(2) 0.23191(13) 0.65104(14) 0.0326(10) Uani 1 1 d . . . . .
C71 C 0.56822(19) 0.21068(13) 0.67222(13) 0.0290(9) Uani 1 1 d . . . . .
C72 C 0.54077(18) 0.17636(12) 0.65031(12) 0.0233(8) Uani 1 1 d . . . . .
C73 C 0.47875(18) 0.09211(11) 0.60597(12) 0.0213(8) Uani 1 1 d . . . . .
C74 C 0.5018(2) 0.07209(12) 0.64512(12) 0.0269(9) Uani 1 1 d . . . . .
C75 C 0.4707(2) 0.04069(13) 0.66805(13) 0.0357(10) Uani 1 1 d . . . . .
C76 C 0.4130(2) 0.02663(13) 0.65250(14) 0.0398(11) Uani 1 1 d . . . . .
C77 C 0.3867(2) 0.04522(13) 0.61412(14) 0.0341(10) Uani 1 1 d . . . . .
C78 C 0.41971(18) 0.07662(11) 0.59195(12) 0.0240(8) Uani 1 1 d . . . . .
C79 C 0.57484(17) 0.08977(11) 0.55435(12) 0.0206(8) Uani 1 1 d . . . . .
C80 C 0.63439(18) 0.07912(11) 0.57164(12) 0.0232(8) Uani 1 1 d . . . . .
C81 C 0.66881(18) 0.04467(12) 0.55704(13) 0.0265(9) Uani 1 1 d . . . . .
C82 C 0.64515(19) 0.01979(11) 0.52270(13) 0.0273(9) Uani 1 1 d . . . . .
C83 C 0.58702(19) 0.02913(11) 0.50341(12) 0.0247(8) Uani 1 1 d . . . . .
C84 C 0.55343(18) 0.06319(11) 0.51956(12) 0.0222(8) Uani 1 1 d . . . . .
B2 B 0.5248(2) 0.12439(13) 0.57696(13) 0.0192(8) Uani 1 1 d . . . . .

loop_
_atom_site_aniso_label
_atom_site_aniso_U_11
_atom_site_aniso_U_22
_atom_site_aniso_U_33
_atom_site_aniso_U_23
_atom_site_aniso_U_13
_atom_site_aniso_U_12
Fe1 0.0158(3) 0.0137(2) 0.0266(3) 0.0011(2) 0.0002(2) -0.00219(19)
C1 0.0163(18) 0.0160(17) 0.033(2) 0.0012(15) -0.0027(15) -0.0044(13)
C2 0.0199(19) 0.0176(17) 0.034(2) -0.0050(15) 0.0010(16) -0.0024(14)
C3 0.023(2) 0.029(2) 0.026(2) -0.0059(16) 0.0026(16) -0.0094(16)
C4 0.022(2) 0.0231(19) 0.031(2) 0.0046(16) -0.0073(16) -0.0061(15)
C5 0.0137(18) 0.0198(18) 0.039(2) 0.0040(15) -0.0021(16) 0.0014(14)
C6 0.0187(19) 0.0193(17) 0.029(2) -0.0034(15) -0.0027(15) -0.0035(14)
C7 0.0161(19) 0.0231(18) 0.035(2) -0.0030(16) -0.0044(16) -0.0012(14)
C8 0.025(2) 0.031(2) 0.033(2) -0.0037(17) 0.0039(17) -0.0116(16)
C9 0.044(3) 0.021(2) 0.039(3) 0.0050(17) -0.009(2) -0.0149(18)
C10 0.033(2) 0.0115(17) 0.044(3) -0.0033(16) -0.0081(19) -0.0006(15)
C11 0.026(2) 0.0206(19) 0.041(3) 0.0053(16) 0.0035(18) 0.0008(15)
C12 0.027(2) 0.029(2) 0.029(2) -0.0041(16) 0.0030(17) 0.0017(16)
Fe2 0.0231(3) 0.0163(3) 0.0361(3) 0.0002(2) 0.0052(2) 0.0031(2)
C13 0.026(2) 0.025(2) 0.053(3) 0.0053(19) 0.0040(19) 0.0082(16)
C14 0.046(3) 0.020(2) 0.059(3) 0.0096(19) 0.019(2) 0.0065(18)
C15 0.043(3) 0.0184(19) 0.057(3) 0.0035(19) 0.007(2) -0.0087(18)
C16 0.021(2) 0.026(2) 0.056(3) 0.0115(19) 0.0077(19) -0.0019(16)
C17 0.029(2) 0.0220(19) 0.042(3) 0.0057(17) 0.0129(18) 0.0039(16)
C18 0.031(2) 0.027(2) 0.041(3) 0.0024(18) 0.0019(19) -0.0069(17)
C19 0.023(2) 0.031(2) 0.052(3) 0.0051(19) 0.0125(19) 0.0086(17)
C20 0.032(2) 0.029(2) 0.036(2) -0.0035(17) 0.0119(19) 0.0005(17)
C21 0.024(2) 0.026(2) 0.035(2) 0.0087(17) 0.0049(17) 0.0001(16)
C22 0.029(2) 0.0173(18) 0.045(3) 0.0069(17) 0.0071(19) 0.0003(15)
C23 0.034(3) 0.049(3) 0.046(3) 0.014(2) 0.004(2) 0.010(2)
C24 0.045(3) 0.045(3) 0.054(3) 0.004(2) -0.010(2) -0.019(2)
Fe3 0.0268(7) 0.0194(6) 0.0333(6) 0.0008(4) 0.0022(5) -0.0019(5)
C25 0.029(5) 0.029(4) 0.023(4) 0.004(3) 0.007(4) 0.008(4)
C26 0.056(5) 0.015(3) 0.028(4) 0.000(3) 0.001(4) 0.001(3)
C27 0.042(5) 0.029(4) 0.034(5) 0.014(3) -0.001(4) 0.003(3)
C28 0.037(4) 0.016(3) 0.054(5) 0.004(3) 0.008(4) 0.000(3)
C29 0.038(4) 0.016(3) 0.026(4) -0.001(2) 0.002(3) -0.016(3)
C30 0.046(5) 0.027(3) 0.048(5) 0.010(3) 0.006(4) 0.010(3)
C31 0.042(5) 0.040(5) 0.098(8) 0.017(5) 0.006(5) -0.002(4)
C32 0.022(4) 0.033(6) 0.051(5) 0.016(5) -0.005(3) -0.014(4)
C33 0.036(5) 0.041(5) 0.065(6) 0.006(4) 0.015(4) -0.008(4)
C34 0.040(5) 0.040(5) 0.070(6) -0.002(4) 0.029(5) 0.003(4)
C35 0.042(5) 0.051(6) 0.032(5) -0.002(4) 0.016(4) -0.013(4)
C36 0.033(5) 0.027(4) 0.044(5) 0.010(4) 0.007(4) -0.003(4)
Fe3A 0.0332(12) 0.0262(11) 0.0607(14) 0.0149(10) 0.0059(10) 0.0021(9)
C25A 0.069(9) 0.062(7) 0.069(8) 0.006(6) 0.007(8) -0.033(7)
C26A 0.067(8) 0.063(7) 0.080(8) -0.005(6) 0.018(6) -0.023(6)
C27A 0.060(7) 0.050(6) 0.074(8) 0.011(7) 0.006(6) -0.003(6)
C28A 0.053(8) 0.038(7) 0.066(8) 0.013(7) 0.006(7) -0.010(6)
C29A 0.067(8) 0.048(7) 0.076(8) 0.023(6) 0.014(7) -0.024(6)
C30A 0.125(14) 0.081(11) 0.078(11) 0.003(9) 0.019(11) -0.038(10)
C31A 0.064(10) 0.034(7) 0.126(13) -0.025(8) -0.005(10) -0.001(7)
C34A 0.047(8) 0.036(7) 0.090(10) 0.000(7) 0.008(8) -0.010(6)
C35A 0.031(6) 0.021(6) 0.083(8) 0.005(6) 0.002(6) -0.012(6)
C36A 0.033(7) 0.016(5) 0.076(9) -0.001(6) 0.005(7) -0.006(5)
C32A 0.027(7) 0.023(6) 0.057(9) 0.017(6) -0.003(7) -0.011(6)
C33A 0.054(9) 0.015(6) 0.072(11) 0.021(7) 0.006(8) 0.006(6)
F51 0.0259(12) 0.0180(10) 0.0324(13) 0.0029(9) 0.0074(9) 0.0002(8)
F52 0.0496(16) 0.0205(11) 0.0376(14) 0.0106(10) -0.0007(11) 0.0061(10)
F53 0.0407(15) 0.0307(13) 0.0545(17) 0.0031(11) -0.0120(12) 0.0195(11)
F54 0.0194(12) 0.0292(12) 0.0503(15) -0.0061(10) 0.0023(10) 0.0065(9)
F55 0.0220(11) 0.0166(10) 0.0371(13) 0.0025(9) 0.0077(9) -0.0003(8)
F56 0.0409(14) 0.0246(11) 0.0382(14) 0.0100(10) -0.0065(11) 0.0031(10)
F57 0.064(2) 0.0436(15) 0.0538(18) 0.0304(13) 0.0019(15) 0.0085(13)
F58 0.0614(19) 0.0295(14) 0.090(2) 0.0342(14) 0.0280(17) 0.0002(13)
F59 0.0356(15) 0.0181(12) 0.095(2) 0.0016(12) 0.0187(14) -0.0101(10)
F60 0.0285(13) 0.0181(11) 0.0524(16) -0.0036(10) 0.0003(11) -0.0065(9)
C97 0.0218(19) 0.0101(15) 0.0229(19) -0.0031(13) -0.0003(15) -0.0016(13)
C98 0.023(2) 0.0161(17) 0.024(2) -0.0033(14) 0.0016(15) -0.0031(14)
C99 0.034(2) 0.0152(17) 0.026(2) 0.0021(14) -0.0029(17) 0.0009(15)
C100 0.029(2) 0.0176(18) 0.036(2) -0.0038(16) -0.0142(18) 0.0057(15)
C101 0.0173(19) 0.0212(18) 0.034(2) -0.0082(15) -0.0028(16) 0.0013(14)
C102 0.0221(19) 0.0138(16) 0.026(2) -0.0037(14) 0.0001(15) -0.0042(13)
C103 0.023(2) 0.0130(16) 0.031(2) 0.0005(14) 0.0092(16) 0.0037(14)
C104 0.028(2) 0.0181(18) 0.040(2) 0.0046(16) 0.0046(18) 0.0015(15)
C105 0.041(3) 0.030(2) 0.039(3) 0.0143(18) 0.008(2) 0.0120(19)
C106 0.042(3) 0.019(2) 0.063(3) 0.015(2) 0.023(2) 0.0035(18)
C107 0.031(2) 0.0170(19) 0.063(3) 0.0034(19) 0.017(2) 0.0002(16)
C108 0.025(2) 0.0130(17) 0.048(3) -0.0010(16) 0.0130(18) 0.0027(14)
B4 0.020(3) 0.013(3) 0.023(3) 0.000 0.002(2) 0.000
F1 0.0222(11) 0.0157(10) 0.0317(12) 0.0031(8) -0.0065(9) -0.0015(8)
F2 0.0217(12) 0.0220(11) 0.0483(15) 0.0041(10) -0.0032(10) -0.0076(9)
F3 0.0371(14) 0.0330(13) 0.0535(16) 0.0229(11) 0.0012(12) -0.0119(11)
F4 0.0371(14) 0.0327(12) 0.0354(14) 0.0149(10) -0.0055(11) -0.0023(10)
F5 0.0270(12) 0.0206(10) 0.0380(13) 0.0038(9) -0.0125(10) -0.0012(9)
F6 0.0285(13) 0.0212(11) 0.0400(14) -0.0045(9) 0.0011(10) -0.0007(9)
F7 0.0542(16) 0.0230(11) 0.0380(14) -0.0081(10) -0.0044(12) -0.0067(11)
F8 0.0452(15) 0.0186(11) 0.0476(15) 0.0015(10) -0.0183(12) -0.0125(10)
F9 0.0267(13) 0.0241(11) 0.0525(16) 0.0057(10) -0.0060(11) -0.0088(9)
F10 0.0237(12) 0.0183(10) 0.0398(14) -0.0030(9) 0.0004(10) -0.0027(8)
F12 0.0297(14) 0.0297(12) 0.0671(18) -0.0173(12) -0.0086(12) 0.0151(10)
F13 0.0478(16) 0.0150(11) 0.088(2) -0.0039(12) -0.0233(15) 0.0177(11)
F14 0.0474(16) 0.0131(10) 0.0676(18) 0.0134(11) -0.0213(13) -0.0027(10)
F15 0.0270(12) 0.0146(10) 0.0466(14) 0.0071(9) -0.0050(10) -0.0035(8)
F16 0.0207(11) 0.0145(9) 0.0325(12) -0.0007(8) -0.0059(9) 0.0040(8)
F17 0.0291(12) 0.0241(11) 0.0296(13) -0.0039(9) -0.0042(10) 0.0045(9)
F18 0.0355(14) 0.0226(11) 0.0460(15) -0.0106(10) 0.0022(11) 0.0099(10)
F19 0.0257(12) 0.0145(10) 0.0577(16) 0.0018(10) -0.0044(11) 0.0101(9)
F20 0.0247(12) 0.0174(10) 0.0388(13) 0.0049(9) -0.0076(10) 0.0042(8)
F61 0.0257(12) 0.0232(11) 0.0416(14) -0.0018(10) 0.0037(10) 0.0046(9)
C37 0.0169(18) 0.0123(16) 0.028(2) -0.0009(14) 0.0001(15) 0.0026(13)
C38 0.0172(18) 0.0160(16) 0.022(2) 0.0017(14) -0.0004(14) 0.0052(13)
C39 0.0183(19) 0.0173(17) 0.034(2) -0.0029(15) 0.0049(16) -0.0004(14)
C40 0.025(2) 0.0211(18) 0.035(2) 0.0081(16) 0.0061(17) -0.0022(15)
C41 0.028(2) 0.0247(19) 0.026(2) 0.0064(15) 0.0019(17) 0.0047(16)
C42 0.0171(18) 0.0177(17) 0.029(2) -0.0011(14) -0.0011(15) 0.0015(14)
C43 0.023(2) 0.0098(15) 0.031(2) 0.0030(14) -0.0056(16) 0.0013(13)
C44 0.024(2) 0.0157(17) 0.032(2) 0.0029(15) -0.0074(16) 0.0014(14)
C45 0.037(2) 0.0174(18) 0.027(2) 0.0006(15) -0.0064(17) -0.0019(16)
C46 0.036(2) 0.0122(17) 0.038(2) 0.0036(15) -0.0152(19) -0.0063(15)
C47 0.021(2) 0.0181(18) 0.038(2) 0.0082(16) -0.0054(17) -0.0038(14)
C48 0.027(2) 0.0172(17) 0.028(2) 0.0027(15) -0.0071(16) 0.0019(14)
C49 0.026(2) 0.0111(16) 0.030(2) -0.0042(14) -0.0089(16) 0.0006(14)
C50 0.024(2) 0.0157(17) 0.033(2) -0.0065(15) -0.0078(16) 0.0031(14)
C51 0.024(2) 0.0197(19) 0.046(3) -0.0135(17) -0.0105(18) 0.0048(15)
C52 0.035(2) 0.0113(17) 0.055(3) -0.0070(17) -0.020(2) 0.0092(16)
C53 0.038(2) 0.0116(17) 0.042(3) 0.0007(16) -0.0160(19) -0.0020(16)
C54 0.023(2) 0.0138(17) 0.037(2) -0.0040(15) -0.0101(17) -0.0002(14)
C55 0.0183(19) 0.0099(15) 0.033(2) 0.0033(14) -0.0015(15) -0.0034(13)
C56 0.0152(18) 0.0109(15) 0.031(2) 0.0017(14) 0.0006(15) -0.0010(13)
C57 0.0188(19) 0.0163(17) 0.029(2) 0.0019(14) -0.0008(15) -0.0023(14)
C58 0.022(2) 0.0134(17) 0.037(2) -0.0019(15) 0.0043(16) -0.0023(14)
C59 0.0199(19) 0.0106(16) 0.043(2) 0.0056(15) 0.0020(16) 0.0011(13)
C60 0.0195(19) 0.0136(16) 0.032(2) 0.0036(14) -0.0032(16) -0.0013(13)
B1 0.021(2) 0.0141(18) 0.025(2) 0.0016(16) -0.0050(17) 0.0005(15)
F41 0.0226(11) 0.0177(10) 0.0314(12) 0.0001(8) -0.0053(9) 0.0014(8)
F42 0.0175(11) 0.0253(11) 0.0467(14) -0.0107(10) -0.0002(10) -0.0037(9)
F43 0.0329(13) 0.0146(10) 0.0538(16) 0.0002(10) 0.0114(11) -0.0114(9)
F44 0.0370(13) 0.0141(10) 0.0384(13) 0.0100(9) 0.0009(10) -0.0015(9)
F45 0.0238(12) 0.0162(10) 0.0304(12) 0.0045(8) -0.0038(9) -0.0020(8)
F46 0.0274(12) 0.0176(10) 0.0318(12) -0.0015(9) 0.0094(9) -0.0026(8)
F47 0.0476(15) 0.0229(11) 0.0365(14) -0.0130(10) 0.0019(11) 0.0058(10)
F48 0.0532(17) 0.0177(11) 0.0636(18) -0.0186(11) -0.0112(14) -0.0060(11)
F49 0.0373(14) 0.0166(11) 0.0650(18) -0.0013(11) -0.0015(12) -0.0138(10)
F50 0.0286(12) 0.0164(10) 0.0342(13) 0.0012(9) 0.0058(10) -0.0072(8)
C85 0.0205(19) 0.0113(15) 0.0218(19) -0.0042(13) 0.0026(14) 0.0004(13)
C86 0.0206(19) 0.0153(16) 0.0209(19) -0.0020(14) 0.0010(14) 0.0029(13)
C87 0.0188(19) 0.0192(17) 0.030(2) -0.0081(15) 0.0026(15) -0.0017(14)
C88 0.027(2) 0.0100(16) 0.036(2) -0.0043(15) 0.0089(17) -0.0059(14)
C89 0.030(2) 0.0114(16) 0.028(2) 0.0001(14) 0.0066(16) 0.0012(14)
C90 0.0196(19) 0.0130(16) 0.025(2) -0.0034(14) -0.0012(15) -0.0022(13)
C91 0.0211(19) 0.0106(16) 0.025(2) -0.0002(13) -0.0016(15) 0.0007(13)
C92 0.025(2) 0.0131(16) 0.027(2) 0.0010(14) -0.0010(16) 0.0001(14)
C93 0.031(2) 0.0176(18) 0.029(2) -0.0055(15) -0.0058(17) 0.0068(15)
C94 0.040(2) 0.0137(17) 0.040(3) -0.0099(16) -0.0093(19) 0.0007(16)
C95 0.026(2) 0.0148(17) 0.040(2) 0.0008(16) -0.0049(17) -0.0047(15)
C96 0.026(2) 0.0158(17) 0.029(2) 0.0004(15) -0.0013(16) -0.0001(14)
B3 0.020(3) 0.012(2) 0.018(3) 0.000 0.001(2) 0.000
F21 0.0330(13) 0.0330(12) 0.0318(13) 0.0067(10) 0.0002(10) -0.0077(10)
F22 0.0530(17) 0.0454(15) 0.0467(16) 0.0238(12) -0.0109(13) -0.0159(13)
F23 0.0562(18) 0.0197(12) 0.089(2) 0.0211(13) -0.0374(16) -0.0067(11)
F24 0.0330(14) 0.0187(11) 0.089(2) -0.0103(12) -0.0139(14) 0.0110(10)
F25 0.0327(13) 0.0185(11) 0.0462(15) -0.0088(10) 0.0004(11) 0.0062(9)
F26 0.0256(12) 0.0135(9) 0.0341(13) -0.0024(8) 0.0050(9) 0.0005(8)
F27 0.0283(13) 0.0210(11) 0.0595(17) -0.0080(10) 0.0062(11) -0.0081(9)
F28 0.0425(16) 0.0300(13) 0.0682(19) -0.0279(12) 0.0006(13) -0.0128(11)
F29 0.0422(15) 0.0360(13) 0.0436(15) -0.0236(11) 0.0063(12) -0.0036(11)
F30 0.0307(13) 0.0251(11) 0.0369(13) -0.0076(10) 0.0081(10) -0.0038(9)
F31 0.0387(14) 0.0268(11) 0.0320(13) 0.0048(9) -0.0083(11) 0.0047(10)
F32 0.091(2) 0.0296(13) 0.0300(14) 0.0101(11) -0.0007(14) 0.0029(13)
F33 0.095(2) 0.0321(14) 0.0565(19) 0.0075(13) 0.0239(17) -0.0278(15)
F34 0.0403(16) 0.0344(14) 0.071(2) -0.0065(13) 0.0110(14) -0.0198(11)
F35 0.0243(12) 0.0158(10) 0.0442(14) -0.0013(9) -0.0058(10) -0.0014(8)
F36 0.0274(12) 0.0180(10) 0.0443(14) -0.0065(9) -0.0075(10) 0.0046(9)
F37 0.0297(13) 0.0209(11) 0.0559(16) 0.0008(10) -0.0041(11) 0.0094(9)
F38 0.0430(15) 0.0166(11) 0.0603(17) -0.0070(10) 0.0039(12) 0.0125(10)
F39 0.0426(14) 0.0139(10) 0.0400(14) -0.0076(9) 0.0010(11) -0.0006(9)
F40 0.0255(12) 0.0185(10) 0.0344(13) -0.0045(9) -0.0032(9) -0.0004(8)
C61 0.026(2) 0.0141(16) 0.029(2) -0.0007(14) -0.0078(16) -0.0071(14)
C62 0.021(2) 0.0221(18) 0.036(2) -0.0005(16) -0.0052(17) -0.0053(15)
C63 0.039(3) 0.026(2) 0.033(2) 0.0105(17) -0.0127(19) -0.0185(18)
C64 0.031(2) 0.0140(18) 0.072(3) 0.0067(19) -0.027(2) -0.0058(16)
C65 0.028(2) 0.0184(19) 0.055(3) -0.0082(18) -0.015(2) -0.0004(16)
C66 0.024(2) 0.0093(16) 0.050(3) -0.0034(16) -0.0084(18) -0.0020(14)
C67 0.0206(19) 0.0146(16) 0.025(2) -0.0004(14) -0.0050(15) 0.0053(13)
C68 0.023(2) 0.0155(17) 0.027(2) -0.0027(14) -0.0017(15) 0.0083(14)
C69 0.024(2) 0.0160(17) 0.041(2) -0.0022(16) -0.0001(17) -0.0011(15)
C70 0.029(2) 0.0186(19) 0.051(3) -0.0158(18) -0.0078(19) -0.0004(16)
C71 0.026(2) 0.028(2) 0.033(2) -0.0134(17) -0.0034(17) 0.0044(16)
C72 0.0198(19) 0.0204(18) 0.030(2) -0.0034(15) 0.0015(16) 0.0033(14)
C73 0.026(2) 0.0115(16) 0.026(2) -0.0027(14) 0.0034(16) 0.0021(14)
C74 0.036(2) 0.0190(18) 0.026(2) -0.0021(15) -0.0002(17) 0.0039(16)
C75 0.060(3) 0.022(2) 0.025(2) 0.0026(16) 0.010(2) 0.0029(19)
C76 0.061(3) 0.022(2) 0.037(3) 0.0010(18) 0.019(2) -0.012(2)
C77 0.035(2) 0.0218(19) 0.045(3) -0.0071(18) 0.008(2) -0.0079(17)
C78 0.028(2) 0.0145(17) 0.029(2) -0.0030(14) 0.0008(16) 0.0033(14)
C79 0.0228(19) 0.0125(16) 0.027(2) 0.0013(14) 0.0019(15) -0.0011(13)
C80 0.030(2) 0.0133(16) 0.026(2) -0.0018(14) 0.0031(16) -0.0015(14)
C81 0.022(2) 0.0185(18) 0.039(2) 0.0063(16) 0.0016(17) 0.0044(15)
C82 0.034(2) 0.0104(16) 0.038(2) -0.0003(15) 0.0119(18) 0.0053(15)
C83 0.032(2) 0.0142(17) 0.027(2) -0.0021(15) 0.0040(17) -0.0019(15)
C84 0.025(2) 0.0158(17) 0.026(2) 0.0012(14) 0.0064(16) 0.0015(14)
B2 0.021(2) 0.0149(18) 0.022(2) -0.0012(15) -0.0004(16) 0.0013(15)

loop_
_atom_type_symbol
_atom_type_description
_atom_type_scat_dispersion_real
_atom_type_scat_dispersion_imag
_atom_type_scat_source
C C 0.0033 0.0016 'International Tables Vol C Tables 4.2.6.8 and 6.1.1.4'
H H 0.0000 0.0000 'International Tables Vol C Tables 4.2.6.8 and 6.1.1.4'
B B 0.0013 0.0007 'International Tables Vol C Tables 4.2.6.8 and 6.1.1.4'
F F 0.0171 0.0103 'International Tables Vol C Tables 4.2.6.8 and 6.1.1.4'
Fe Fe 0.3463 0.8444 'International Tables Vol C Tables 4.2.6.8 and 6.1.1.4'

loop_
_geom_angle_atom_site_label_1
_geom_angle_atom_site_label_2
_geom_angle_atom_site_label_3
_geom_angle
_geom_angle_site_symmetry_1
_geom_angle_site_symmetry_3
_geom_angle_publ_flag
C9 Fe1 C2 147.97(18) . . ?
C9 Fe1 C1 167.27(17) . . ?
C2 Fe1 C1 42.61(15) . . ?
C9 Fe1 C8 39.36(17) . . ?
C2 Fe1 C8 118.77(16) . . ?
C1 Fe1 C8 152.31(15) . . ?
C9 Fe1 C10 44.01(17) . . ?
C2 Fe1 C10 167.46(16) . . ?
C1 Fe1 C10 126.38(16) . . ?
C8 Fe1 C10 68.35(16) . . ?
C9 Fe1 C5 131.32(17) . . ?
C2 Fe1 C5 65.47(15) . . ?
C1 Fe1 C5 38.04(14) . . ?
C8 Fe1 C5 168.45(15) . . ?
C10 Fe1 C5 109.73(16) . . ?
C9 Fe1 C7 65.14(16) . . ?
C2 Fe1 C7 116.16(15) . . ?
C1 Fe1 C7 120.42(14) . . ?
C8 Fe1 C7 40.76(15) . . ?
C10 Fe1 C7 61.46(15) . . ?
C5 Fe1 C7 149.23(15) . . ?
C9 Fe1 C4 110.05(16) . . ?
C2 Fe1 C4 62.10(15) . . ?
C1 Fe1 C4 66.52(14) . . ?
C8 Fe1 C4 129.17(15) . . ?
C10 Fe1 C4 122.80(15) . . ?
C5 Fe1 C4 41.45(15) . . ?
C7 Fe1 C4 168.98(15) . . ?
C9 Fe1 C3 115.29(16) . . ?
C2 Fe1 C3 39.00(15) . . ?
C1 Fe1 C3 69.80(14) . . ?
C8 Fe1 C3 108.63(15) . . ?
C10 Fe1 C3 151.76(15) . . ?
C5 Fe1 C3 67.30(15) . . ?
C7 Fe1 C3 135.16(15) . . ?
C4 Fe1 C3 36.30(14) . . ?
C9 Fe1 C6 68.33(16) . . ?
C2 Fe1 C6 133.95(14) . . ?
C1 Fe1 C6 108.58(14) . . ?
C8 Fe1 C6 68.30(15) . . ?
C10 Fe1 C6 36.39(14) . . ?
C5 Fe1 C6 117.43(15) . . ?
C7 Fe1 C6 37.21(13) . . ?
C4 Fe1 C6 152.18(14) . . ?
C3 Fe1 C6 170.73(14) . . ?
C5 C1 C2 103.8(3) . . ?
C5 C1 C11 125.6(3) . . ?
C2 C1 C11 130.6(3) . . ?
C5 C1 Fe1 73.0(2) . . ?
C2 C1 Fe1 67.71(19) . . ?
C11 C1 Fe1 123.3(3) . . ?
C3 C2 C1 114.9(3) . . ?
C3 C2 Fe1 78.6(2) . . ?
C1 C2 Fe1 69.69(19) . . ?
C3 C2 H2 122.6 . . ?
C1 C2 H2 122.6 . . ?
Fe1 C2 H2 120.4 . . ?
C4 C3 C2 101.4(3) . . ?
C4 C3 Fe1 70.3(2) . . ?
C2 C3 Fe1 62.3(2) . . ?
C4 C3 H3 129.3 . . ?
C2 C3 H3 129.3 . . ?
Fe1 C3 H3 129.2 . . ?
C3 C4 C5 111.7(3) . . ?
C3 C4 Fe1 73.4(2) . . ?
C5 C4 Fe1 65.8(2) . . ?
C3 C4 H4 124.2 . . ?
C5 C4 H4 124.2 . . ?
Fe1 C4 H4 128.3 . . ?
C1 C5 C4 108.2(3) . . ?
C1 C5 Fe1 69.0(2) . . ?
C4 C5 Fe1 72.8(2) . . ?
C1 C5 H5 125.9 . . ?
C4 C5 H5 125.9 . . ?
Fe1 C5 H5 124.0 . . ?
C10 C6 C7 100.6(3) . . ?
C10 C6 C12 128.1(3) . . ?
C7 C6 C12 131.2(3) . . ?
C10 C6 Fe1 62.2(2) . . ?
C7 C6 Fe1 66.6(2) . . ?
C12 C6 Fe1 131.3(2) . . ?
C6 C7 C8 114.9(3) . . ?
C6 C7 Fe1 76.2(2) . . ?
C8 C7 Fe1 65.2(2) . . ?
C6 C7 H7 122.6 . . ?
C8 C7 H7 122.6 . . ?
Fe1 C7 H7 127.8 . . ?
C9 C8 C7 103.8(4) . . ?
C9 C8 Fe1 65.9(2) . . ?
C7 C8 Fe1 74.1(2) . . ?
C9 C8 H8 128.1 . . ?
C7 C8 H8 128.1 . . ?
Fe1 C8 H8 123.6 . . ?
C8 C9 C10 108.0(4) . . ?
C8 C9 Fe1 74.8(2) . . ?
C10 C9 Fe1 72.1(2) . . ?
C8 C9 H9 125.7 . . ?
C10 C9 H9 125.7 . . ?
Fe1 C9 H9 125.7 . . ?
C6 C10 C9 112.7(4) . . ?
C6 C10 Fe1 81.4(2) . . ?
C9 C10 Fe1 63.9(2) . . ?
C6 C10 H10 123.7 . . ?
C9 C10 H10 123.7 . . ?
Fe1 C10 H10 122.1 . . ?
C1 C11 H11A 109.5 . . ?
C1 C11 H11B 109.5 . . ?
H11A C11 H11B 109.5 . . ?
C1 C11 H11C 109.5 . . ?
H11A C11 H11C 109.5 . . ?
H11B C11 H11C 109.5 . . ?
C6 C12 H12A 109.5 . . ?
C6 C12 H12B 109.5 . . ?
H12A C12 H12B 109.5 . . ?
C6 C12 H12C 109.5 . . ?
H12A C12 H12C 109.5 . . ?
H12B C12 H12C 109.5 . . ?
C15 Fe2 C22 149.71(19) . . ?
C15 Fe2 C14 43.1(2) . . ?
C22 Fe2 C14 166.5(2) . . ?
C15 Fe2 C18 166.99(18) . . ?
C22 Fe2 C18 41.19(17) . . ?
C14 Fe2 C18 127.20(19) . . ?
C15 Fe2 C16 38.40(17) . . ?
C22 Fe2 C16 121.55(16) . . ?
C14 Fe2 C16 65.58(18) . . ?
C18 Fe2 C16 153.27(17) . . ?
C15 Fe2 C19 131.04(18) . . ?
C22 Fe2 C19 63.65(16) . . ?
C14 Fe2 C19 112.10(17) . . ?
C18 Fe2 C19 38.48(16) . . ?
C16 Fe2 C19 167.24(18) . . ?
C15 Fe2 C21 115.56(18) . . ?
C22 Fe2 C21 40.45(16) . . ?
C14 Fe2 C21 151.36(18) . . ?
C18 Fe2 C21 69.47(16) . . ?
C16 Fe2 C21 111.01(16) . . ?
C19 Fe2 C21 64.48(16) . . ?
C15 Fe2 C17 65.78(18) . . ?
C22 Fe2 C17 115.70(16) . . ?
C14 Fe2 C17 61.03(16) . . ?
C18 Fe2 C17 119.86(17) . . ?
C16 Fe2 C17 40.53(17) . . ?
C19 Fe2 C17 150.69(18) . . ?
C21 Fe2 C17 136.10(15) . . ?
C15 Fe2 C20 109.20(18) . . ?
C22 Fe2 C20 63.14(16) . . ?
C14 Fe2 C20 122.85(17) . . ?
C18 Fe2 C20 67.31(17) . . ?
C16 Fe2 C20 129.43(18) . . ?
C19 Fe2 C20 40.05(17) . . ?
C21 Fe2 C20 35.56(15) . . ?
C17 Fe2 C20 168.88(16) . . ?
C15 Fe2 C13 69.20(18) . . ?
C22 Fe2 C13 131.47(17) . . ?
C14 Fe2 C13 37.78(17) . . ?
C18 Fe2 C13 107.93(17) . . ?
C16 Fe2 C13 66.66(17) . . ?
C19 Fe2 C13 119.94(17) . . ?
C21 Fe2 C13 169.94(14) . . ?
C17 Fe2 C13 36.09(14) . . ?
C20 Fe2 C13 153.37(15) . . ?
C17 C13 C14 100.6(4) . . ?
C17 C13 C23 129.6(4) . . ?
C14 C13 C23 129.8(4) . . ?
C17 C13 Fe2 69.4(2) . . ?
C14 C13 Fe2 61.4(2) . . ?
C23 C13 Fe2 131.1(3) . . ?
C13 C14 C15 114.7(4) . . ?
C13 C14 Fe2 80.8(3) . . ?
C15 C14 Fe2 66.6(2) . . ?
C13 C14 H14 122.7 . . ?
C15 C14 H14 122.7 . . ?
Fe2 C14 H14 121.1 . . ?
C16 C15 C14 104.7(4) . . ?
C16 C15 Fe2 75.0(2) . . ?
C14 C15 Fe2 70.3(2) . . ?
C16 C15 H15 127.2 . . ?
C14 C15 H15 127.2 . . ?
Fe2 C15 H15 127.2 . . ?
C15 C16 C17 107.4(4) . . ?
C15 C16 Fe2 66.6(2) . . ?
C17 C16 Fe2 74.5(2) . . ?
C15 C16 H16 126.3 . . ?
C17 C16 H16 126.3 . . ?
Fe2 C16 H16 124.2 . . ?
C13 C17 C16 112.6(4) . . ?
C13 C17 Fe2 74.5(3) . . ?
C16 C17 Fe2 65.0(2) . . ?
C13 C17 H17 123.7 . . ?
C16 C17 H17 123.7 . . ?
Fe2 C17 H17 128.5 . . ?
C19 C18 C22 101.1(4) . . ?
C19 C18 C24 127.7(4) . . ?
C22 C18 C24 131.3(4) . . ?
C19 C18 Fe2 72.9(2) . . ?
C22 C18 Fe2 66.3(2) . . ?
C24 C18 Fe2 122.8(3) . . ?
C18 C19 C20 111.9(4) . . ?
C18 C19 Fe2 68.6(2) . . ?
C20 C19 Fe2 73.6(2) . . ?
C18 C19 H19 124.0 . . ?
C20 C19 H19 124.0 . . ?
Fe2 C19 H19 125.3 . . ?
C21 C20 C19 108.1(4) . . ?
C21 C20 Fe2 70.7(2) . . ?
C19 C20 Fe2 66.4(2) . . ?
C21 C20 H20 125.9 . . ?
C19 C20 H20 125.9 . . ?
Fe2 C20 H20 128.6 . . ?
C20 C21 C22 104.3(4) . . ?
C20 C21 Fe2 73.8(2) . . ?
C22 C21 Fe2 62.4(2) . . ?
C20 C21 H21 127.8 . . ?
C22 C21 H21 127.8 . . ?
Fe2 C21 H21 127.3 . . ?
C18 C22 C21 114.6(4) . . ?
C18 C22 Fe2 72.5(2) . . ?
C21 C22 Fe2 77.1(2) . . ?
C18 C22 H22 122.6 . . ?
C21 C22 H22 122.6 . . ?
Fe2 C22 H22 122.6 . . ?
C13 C23 H23A 109.5 . . ?
C13 C23 H23B 109.5 . . ?
H23A C23 H23B 109.5 . . ?
C13 C23 H23C 109.5 . . ?
H23A C23 H23C 109.5 . . ?
H23B C23 H23C 109.5 . . ?
C18 C24 H24A 109.5 . . ?
C18 C24 H24B 109.5 . . ?
H24A C24 H24B 109.5 . . ?
C18 C24 H24C 109.5 . . ?
H24A C24 H24C 109.5 . . ?
H24B C24 H24C 109.5 . . ?
C28 Fe3 C32 146.0(3) . . ?
C28 Fe3 C29 42.5(3) . . ?
C32 Fe3 C29 170.3(3) . . ?
C28 Fe3 C36 168.7(4) . . ?
C32 Fe3 C36 43.4(4) . . ?
C29 Fe3 C36 129.1(3) . . ?
C28 Fe3 C33 118.8(4) . . ?
C32 Fe3 C33 36.7(4) . . ?
C29 Fe3 C33 151.8(3) . . ?
C36 Fe3 C33 65.1(4) . . ?
C28 Fe3 C34 114.1(3) . . ?
C32 Fe3 C34 64.6(4) . . ?
C29 Fe3 C34 119.4(3) . . ?
C36 Fe3 C34 61.2(4) . . ?
C33 Fe3 C34 40.2(4) . . ?
C28 Fe3 C25 63.7(4) . . ?
C32 Fe3 C25 136.0(5) . . ?
C29 Fe3 C25 36.3(4) . . ?
C36 Fe3 C25 114.4(4) . . ?
C33 Fe3 C25 170.4(4) . . ?
C34 Fe3 C25 148.9(4) . . ?
C28 Fe3 C27 39.8(3) . . ?
C32 Fe3 C27 114.8(3) . . ?
C29 Fe3 C27 69.3(3) . . ?
C36 Fe3 C27 150.9(4) . . ?
C33 Fe3 C27 110.4(4) . . ?
C34 Fe3 C27 135.2(3) . . ?
C25 Fe3 C27 65.0(4) . . ?
C28 Fe3 C35 132.4(3) . . ?
C32 Fe3 C35 68.2(4) . . ?
C29 Fe3 C35 109.4(3) . . ?
C36 Fe3 C35 37.6(4) . . ?
C33 Fe3 C35 65.6(4) . . ?
C34 Fe3 C35 35.8(4) . . ?
C25 Fe3 C35 120.5(4) . . ?
C27 Fe3 C35 169.6(3) . . ?
C28 Fe3 C26 62.2(3) . . ?
C32 Fe3 C26 113.2(4) . . ?
C29 Fe3 C26 64.4(3) . . ?
C36 Fe3 C26 124.2(3) . . ?
C33 Fe3 C26 132.6(3) . . ?
C34 Fe3 C26 170.7(4) . . ?
C25 Fe3 C26 38.9(4) . . ?
C27 Fe3 C26 36.3(3) . . ?
C35 Fe3 C26 153.2(4) . . ?
C29 C25 C26 109.8(7) . . ?
C29 C25 C30 121.6(9) . . ?
C26 C25 C30 128.7(9) . . ?
C29 C25 Fe3 66.2(4) . . ?
C26 C25 Fe3 72.5(5) . . ?
C30 C25 Fe3 127.5(7) . . ?
C27 C26 C25 111.3(7) . . ?
C27 C26 Fe3 70.7(5) . . ?
C25 C26 Fe3 68.6(5) . . ?
C27 C26 H26 124.4 . . ?
C25 C26 H26 124.4 . . ?
Fe3 C26 H26 128.0 . . ?
C26 C27 C28 101.1(7) . . ?
C26 C27 Fe3 73.0(5) . . ?
C28 C27 Fe3 60.8(4) . . ?
C26 C27 H27 129.5 . . ?
C28 C27 H27 129.5 . . ?
Fe3 C27 H27 127.8 . . ?
C27 C28 C29 113.6(6) . . ?
C27 C28 Fe3 79.3(4) . . ?
C29 C28 Fe3 71.9(4) . . ?
C27 C28 H28 123.0 . . ?
C29 C28 H28 123.0 . . ?
Fe3 C28 H28 123.0 . . ?
C25 C29 C28 104.2(7) . . ?
C25 C29 Fe3 77.5(5) . . ?
C28 C29 Fe3 65.6(4) . . ?
C25 C29 H29 127.9 . . ?
C28 C29 H29 127.9 . . ?
Fe3 C29 H29 120.9 . . ?
C25 C30 H30A 109.5 . . ?
C25 C30 H30B 109.5 . . ?
H30A C30 H30B 109.5 . . ?
C25 C30 H30C 109.5 . . ?
H30A C30 H30C 109.5 . . ?
H30B C30 H30C 109.5 . . ?
C36 C31 H31A 109.5 . . ?
C36 C31 H31B 109.5 . . ?
H31A C31 H31B 109.5 . . ?
C36 C31 H31C 109.5 . . ?
H31A C31 H31C 109.5 . . ?
H31B C31 H31C 109.5 . . ?
C33 C32 C36 104.7(10) . . ?
C33 C32 Fe3 74.5(6) . . ?
C36 C32 Fe3 68.6(4) . . ?
C33 C32 H32 127.7 . . ?
C36 C32 H32 127.7 . . ?
Fe3 C32 H32 121.2 . . ?
C32 C33 C34 108.3(9) . . ?
C32 C33 Fe3 68.8(6) . . ?
C34 C33 Fe3 72.6(5) . . ?
C32 C33 H33 125.9 . . ?
C34 C33 H33 125.9 . . ?
Fe3 C33 H33 124.4 . . ?
C35 C34 C33 112.3(9) . . ?
C35 C34 Fe3 74.0(5) . . ?
C33 C34 Fe3 67.2(5) . . ?
C35 C34 H34 123.9 . . ?
C33 C34 H34 123.9 . . ?
Fe3 C34 H34 126.4 . . ?
C34 C35 C36 103.4(10) . . ?
C34 C35 Fe3 70.2(6) . . ?
C36 C35 Fe3 64.1(5) . . ?
C34 C35 H35 128.3 . . ?
C36 C35 H35 128.3 . . ?
Fe3 C35 H35 128.8 . . ?
C31 C36 C35 125.5(11) . . ?
C31 C36 C32 123.1(10) . . ?
C35 C36 C32 111.4(9) . . ?
C31 C36 Fe3 119.0(7) . . ?
C35 C36 Fe3 78.3(5) . . ?
C32 C36 Fe3 68.0(4) . . ?
C29A Fe3A C33A 168.1(8) . . ?
C29A Fe3A C34A 149.4(8) . . ?
C33A Fe3A C34A 40.5(7) . . ?
C29A Fe3A C25A 48.2(10) . . ?
C33A Fe3A C25A 124.8(10) . . ?
C34A Fe3A C25A 158.6(11) . . ?
C29A Fe3A C35A 120.8(8) . . ?
C33A Fe3A C35A 62.9(7) . . ?
C34A Fe3A C35A 37.5(6) . . ?
C25A Fe3A C35A 162.6(10) . . ?
C29A Fe3A C28A 41.1(7) . . ?
C33A Fe3A C28A 150.4(7) . . ?
C34A Fe3A C28A 116.4(8) . . ?
C25A Fe3A C28A 69.6(10) . . ?
C35A Fe3A C28A 111.8(7) . . ?
C29A Fe3A C26A 63.9(7) . . ?
C33A Fe3A C26A 116.4(7) . . ?
C34A Fe3A C26A 129.3(7) . . ?
C25A Fe3A C26A 33.8(9) . . ?
C35A Fe3A C26A 162.0(7) . . ?
C28A Fe3A C26A 58.9(7) . . ?
C29A Fe3A C36A 113.9(7) . . ?
C33A Fe3A C36A 60.5(6) . . ?
C34A Fe3A C36A 65.5(7) . . ?
C25A Fe3A C36A 126.0(10) . . ?
C35A Fe3A C36A 40.7(6) . . ?
C28A Fe3A C36A 136.3(7) . . ?
C26A Fe3A C36A 156.6(7) . . ?
C29A Fe3A C32A 129.8(7) . . ?
C33A Fe3A C32A 39.4(6) . . ?
C34A Fe3A C32A 68.7(7) . . ?
C25A Fe3A C32A 109.5(10) . . ?
C35A Fe3A C32A 65.6(6) . . ?
C28A Fe3A C32A 168.9(6) . . ?
C26A Fe3A C32A 126.6(6) . . ?
C36A Fe3A C32A 34.9(5) . . ?
C29A Fe3A C27A 64.6(7) . . ?
C33A Fe3A C27A 123.5(6) . . ?
C34A Fe3A C27A 108.3(7) . . ?
C25A Fe3A C27A 64.4(10) . . ?
C35A Fe3A C27A 126.9(7) . . ?
C28A Fe3A C27A 33.7(6) . . ?
C26A Fe3A C27A 36.7(6) . . ?
C36A Fe3A C27A 166.2(6) . . ?
C32A Fe3A C27A 156.6(5) . . ?
C26A C25A C30A 146(3) . . ?
C26A C25A C29A 98(2) . . ?
C30A C25A C29A 116(2) . . ?
C26A C25A Fe3A 77.7(14) . . ?
C30A C25A Fe3A 118.6(18) . . ?
C29A C25A Fe3A 62.0(9) . . ?
C25A C26A C27A 124(2) . . ?
C25A C26A Fe3A 68.4(13) . . ?
C27A C26A Fe3A 77.8(11) . . ?
C25A C26A H26A 117.3 . . ?
C27A C26A H26A 117.3 . . ?
Fe3A C26A H26A 117.3 . . ?
C28A C27A C26A 102.3(19) . . ?
C28A C27A Fe3A 66.1(13) . . ?
C26A C27A Fe3A 65.6(10) . . ?
C28A C27A H27A 128.9 . . ?
C26A C27A H27A 128.9 . . ?
Fe3A C27A H27A 130.8 . . ?
C27A C28A C29A 113(2) . . ?
C27A C28A Fe3A 80.3(14) . . ?
C29A C28A Fe3A 61.4(9) . . ?
C27A C28A H28A 123.4 . . ?
C29A C28A H28A 123.4 . . ?
Fe3A C28A H28A 126.0 . . ?
C28A C29A C25A 102.3(18) . . ?
C28A C29A Fe3A 77.5(10) . . ?
C25A C29A Fe3A 69.8(10) . . ?
C28A C29A H29A 127.9 . . ?
C25A C29A H29A 127.9 . . ?
Fe3A C29A H29A 127.9 . . ?
C25A C30A H30D 109.5 . . ?
C25A C30A H30E 109.5 . . ?
H30D C30A H30E 109.5 . . ?
C25A C30A H30F 109.5 . . ?
H30D C30A H30F 109.5 . . ?
H30E C30A H30F 109.5 . . ?
C36A C31A H31D 109.5 . . ?
C36A C31A H31E 109.5 . . ?
H31D C31A H31E 109.5 . . ?
C36A C31A H31F 109.5 . . ?
H31D C31A H31F 109.5 . . ?
H31E C31A H31F 109.5 . . ?
C35A C34A C33A 105.1(17) . . ?
C35A C34A Fe3A 76.7(9) . . ?
C33A C34A Fe3A 69.6(9) . . ?
C35A C34A H34A 127.4 . . ?
C33A C34A H34A 127.4 . . ?
Fe3A C34A H34A 118.5 . . ?
C34A C35A C36A 107.8(16) . . ?
C34A C35A Fe3A 65.8(9) . . ?
C36A C35A Fe3A 74.9(9) . . ?
C34A C35A H35A 126.1 . . ?
C36A C35A H35A 126.1 . . ?
Fe3A C35A H35A 124.7 . . ?
C32A C36A C31A 119.2(18) . . ?
C32A C36A C35A 111.0(15) . . ?
C31A C36A C35A 129.8(16) . . ?
C32A C36A Fe3A 73.4(10) . . ?
C31A C36A Fe3A 130.9(11) . . ?
C35A C36A Fe3A 64.4(10) . . ?
C36A C32A C33A 98.9(15) . . ?
C36A C32A Fe3A 71.7(10) . . ?
C33A C32A Fe3A 58.9(7) . . ?
C36A C32A H32A 130.5 . . ?
C33A C32A H32A 130.5 . . ?
Fe3A C32A H32A 129.7 . . ?
C34A C33A C32A 117.2(15) . . ?
C34A C33A Fe3A 69.9(9) . . ?
C32A C33A Fe3A 81.7(7) . . ?
C34A C33A H33A 121.3 . . ?
C32A C33A H33A 121.3 . . ?
Fe3A C33A H33A 121.3 . . ?
C102 C97 C98 118.0(3) . . ?
C102 C97 B4 124.0(3) . . ?
C98 C97 B4 117.8(3) . . ?
C99 C98 F51 113.3(3) . . ?
C99 C98 C97 123.5(3) . . ?
F51 C98 C97 123.1(3) . . ?
C98 C99 F52 120.8(3) . . ?
C98 C99 C100 115.9(3) . . ?
F52 C99 C100 123.3(3) . . ?
F53 C100 C99 117.0(4) . . ?
F53 C100 C101 120.1(4) . . ?
C99 C100 C101 122.9(3) . . ?
C102 C101 F54 117.5(3) . . ?
C102 C101 C100 118.9(3) . . ?
F54 C101 C100 123.6(3) . . ?
C101 C102 C97 120.6(3) . . ?
C101 C102 F55 114.4(3) . . ?
C97 C102 F55 124.9(3) . . ?
C108 C103 C104 116.4(3) . . ?
C108 C103 B4 112.3(3) . . ?
C104 C103 B4 131.0(3) . . ?
F56 C104 C105 108.7(4) . . ?
F56 C104 C103 123.9(3) . . ?
C105 C104 C103 127.4(4) . . ?
C106 C105 C104 112.8(4) . . ?
C106 C105 F57 123.3(4) . . ?
C104 C105 F57 123.8(4) . . ?
C105 C106 F58 113.7(4) . . ?
C105 C106 C107 121.8(4) . . ?
F58 C106 C107 124.4(4) . . ?
F59 C107 C108 114.5(4) . . ?
F59 C107 C106 121.7(4) . . ?
C108 C107 C106 123.8(4) . . ?
C107 C108 C103 117.8(4) . . ?
C107 C108 F60 120.6(4) . . ?
C103 C108 F60 121.6(3) . . ?
C97 B4 C97 108.2(4) . 3_656 ?
C97 B4 C103 112.16(17) . . ?
C97 B4 C103 107.17(18) 3_656 . ?
C97 B4 C103 107.17(18) . 3_656 ?
C97 B4 C103 112.16(17) 3_656 3_656 ?
C103 B4 C103 110.0(4) . 3_656 ?
C38 C37 C42 117.8(3) . . ?
C38 C37 B1 112.7(3) . . ?
C42 C37 B1 129.1(3) . . ?
C39 C38 C37 119.5(3) . . ?
C39 C38 F1 117.2(3) . . ?
C37 C38 F1 123.3(3) . . ?
C38 C39 F2 116.0(3) . . ?
C38 C39 C40 120.2(3) . . ?
F2 C39 C40 123.8(3) . . ?
F3 C40 C41 116.0(3) . . ?
F3 C40 C39 120.5(3) . . ?
C41 C40 C39 123.5(3) . . ?
C42 C41 C40 114.1(4) . . ?
C42 C41 F4 122.0(3) . . ?
C40 C41 F4 123.9(3) . . ?
C41 C42 F5 110.1(3) . . ?
C41 C42 C37 124.9(3) . . ?
F5 C42 C37 125.0(3) . . ?
C48 C43 C44 116.4(3) . . ?
C48 C43 B1 123.0(3) . . ?
C44 C43 B1 120.0(3) . . ?
C45 C44 F6 112.0(3) . . ?
C45 C44 C43 125.5(4) . . ?
F6 C44 C43 122.5(3) . . ?
C44 C45 C46 114.6(4) . . ?
C44 C45 F7 122.4(4) . . ?
C46 C45 F7 123.0(3) . . ?
F8 C46 C45 116.1(4) . . ?
F8 C46 C47 121.2(4) . . ?
C45 C46 C47 122.7(3) . . ?
C48 C47 F9 117.0(4) . . ?
C48 C47 C46 120.1(4) . . ?
F9 C47 C46 122.9(3) . . ?
C47 C48 C43 120.7(4) . . ?
C47 C48 F10 116.0(3) . . ?
C43 C48 F10 123.3(3) . . ?
C54 C49 C50 118.2(3) . . ?
C54 C49 B1 116.4(3) . . ?
C50 C49 B1 125.2(3) . . ?
C51 C50 F61 112.8(4) . . ?
C51 C50 C49 121.4(4) . . ?
F61 C50 C49 125.7(3) . . ?
C50 C51 F12 118.6(4) . . ?
C50 C51 C52 117.6(4) . . ?
F12 C51 C52 123.8(3) . . ?
F13 C52 C51 118.6(4) . . ?
F13 C52 C53 118.4(4) . . ?
C51 C52 C53 123.1(3) . . ?
C54 C53 F14 118.9(4) . . ?
C54 C53 C52 117.2(4) . . ?
F14 C53 C52 123.9(3) . . ?
C53 C54 F15 114.3(4) . . ?
C53 C54 C49 122.5(4) . . ?
F15 C54 C49 123.2(3) . . ?
C60 C55 C56 113.3(3) . . ?
C60 C55 B1 114.1(3) . . ?
C56 C55 B1 132.3(3) . . ?
F16 C56 C57 108.0(3) . . ?
F16 C56 C55 122.6(3) . . ?
C57 C56 C55 129.4(3) . . ?
C58 C57 C56 114.1(3) . . ?
C58 C57 F17 120.2(3) . . ?
C56 C57 F17 125.7(3) . . ?
C57 C58 F18 115.2(3) . . ?
C57 C58 C59 118.8(3) . . ?
F18 C58 C59 125.9(3) . . ?
F19 C59 C60 114.8(3) . . ?
F19 C59 C58 119.6(3) . . ?
C60 C59 C58 125.6(3) . . ?
C55 C60 C59 118.8(3) . . ?
C55 C60 F20 118.8(3) . . ?
C59 C60 F20 122.5(3) . . ?
C49 B1 C37 110.4(3) . . ?
C49 B1 C43 107.1(3) . . ?
C37 B1 C43 108.2(3) . . ?
C49 B1 C55 106.3(3) . . ?
C37 B1 C55 109.5(3) . . ?
C43 B1 C55 115.3(3) . . ?
C86 C85 C90 117.0(3) . . ?
C86 C85 B3 123.8(3) . . ?
C90 C85 B3 118.7(3) . . ?
C87 C86 C85 121.5(3) . . ?
C87 C86 F41 114.4(3) . . ?
C85 C86 F41 124.0(3) . . ?
C86 C87 F42 118.4(3) . . ?
C86 C87 C88 118.8(3) . . ?
F42 C87 C88 122.8(3) . . ?
F43 C88 C89 118.1(3) . . ?
F43 C88 C87 119.6(3) . . ?
C89 C88 C87 122.3(3) . . ?
C90 C89 F44 120.6(3) . . ?
C90 C89 C88 116.6(3) . . ?
F44 C89 C88 122.8(3) . . ?
C89 C90 F45 113.8(3) . . ?
C89 C90 C85 123.6(3) . . ?
F45 C90 C85 122.6(3) . . ?
C96 C91 C92 116.1(3) . . ?
C96 C91 B3 113.8(3) . . ?
C92 C91 B3 129.2(3) . . ?
F46 C92 C93 108.6(3) . . ?
F46 C92 C91 124.3(3) . . ?
C93 C92 C91 127.1(3) . . ?
C94 C93 C92 112.9(4) . . ?
C94 C93 F47 123.3(3) . . ?
C92 C93 F47 123.8(3) . . ?
F48 C94 C93 114.5(4) . . ?
F48 C94 C95 122.6(4) . . ?
C93 C94 C95 122.9(3) . . ?
F49 C95 C96 114.9(4) . . ?
F49 C95 C94 123.2(3) . . ?
C96 C95 C94 121.9(4) . . ?
C95 C96 C91 119.0(4) . . ?
C95 C96 F50 119.4(3) . . ?
C91 C96 F50 121.5(3) . . ?
C85 B3 C85 108.2(4) 3_656 . ?
C85 B3 C91 106.58(17) 3_656 3_656 ?
C85 B3 C91 113.86(17) . 3_656 ?
C85 B3 C91 113.86(17) 3_656 . ?
C85 B3 C91 106.58(17) . . ?
C91 B3 C91 107.9(4) 3_656 . ?
C66 C61 C62 116.7(3) . . ?
C66 C61 B2 113.3(3) . . ?
C62 C61 B2 129.4(3) . . ?
F21 C62 C63 109.7(4) . . ?
F21 C62 C61 124.0(3) . . ?
C63 C62 C61 126.3(4) . . ?
C64 C63 C62 113.0(4) . . ?
C64 C63 F22 124.7(4) . . ?
C62 C63 F22 122.3(4) . . ?
F23 C64 C63 113.1(4) . . ?
F23 C64 C65 123.3(4) . . ?
C63 C64 C65 123.6(4) . . ?
F24 C65 C66 114.6(4) . . ?
F24 C65 C64 122.9(4) . . ?
C66 C65 C64 122.5(4) . . ?
C65 C66 C61 117.9(4) . . ?
C65 C66 F25 119.8(4) . . ?
C61 C66 F25 122.3(3) . . ?
C68 C67 C72 118.1(3) . . ?
C68 C67 B2 113.1(3) . . ?
C72 C67 B2 128.3(3) . . ?
C69 C68 C67 118.8(4) . . ?
C69 C68 F26 117.9(3) . . ?
C67 C68 F26 123.3(3) . . ?
C68 C69 F27 115.0(4) . . ?
C68 C69 C70 120.6(4) . . ?
F27 C69 C70 124.4(3) . . ?
F28 C70 C71 114.5(4) . . ?
F28 C70 C69 121.4(4) . . ?
C71 C70 C69 124.1(3) . . ?
C72 C71 C70 113.3(4) . . ?
C72 C71 F29 121.9(4) . . ?
C70 C71 F29 124.8(3) . . ?
C71 C72 F30 109.2(3) . . ?
C71 C72 C67 125.1(4) . . ?
F30 C72 C67 125.7(3) . . ?
C78 C73 C74 116.1(3) . . ?
C78 C73 B2 122.0(3) . . ?
C74 C73 B2 121.3(3) . . ?
C75 C74 F31 112.1(4) . . ?
C75 C74 C73 125.4(4) . . ?
F31 C74 C73 122.5(3) . . ?
C74 C75 C76 115.8(4) . . ?
C74 C75 F32 121.5(4) . . ?
C76 C75 F32 122.7(4) . . ?
F33 C76 C75 116.7(4) . . ?
F33 C76 C77 121.3(4) . . ?
C75 C76 C77 122.0(4) . . ?
F34 C77 C78 116.6(4) . . ?
F34 C77 C76 123.1(4) . . ?
C78 C77 C76 120.2(4) . . ?
C77 C78 C73 120.5(4) . . ?
C77 C78 F35 116.1(3) . . ?
C73 C78 F35 123.4(3) . . ?
C80 C79 C84 117.8(3) . . ?
C80 C79 B2 122.6(3) . . ?
C84 C79 B2 118.7(3) . . ?
C81 C80 F36 114.0(3) . . ?
C81 C80 C79 121.1(4) . . ?
F36 C80 C79 124.9(3) . . ?
C80 C81 F37 117.2(4) . . ?
C80 C81 C82 118.4(4) . . ?
F37 C81 C82 124.5(3) . . ?
F38 C82 C83 117.7(4) . . ?
F38 C82 C81 118.8(4) . . ?
C83 C82 C81 123.6(3) . . ?
C84 C83 F39 120.0(4) . . ?
C84 C83 C82 116.1(4) . . ?
F39 C83 C82 123.9(3) . . ?
C83 C84 F40 113.7(3) . . ?
C83 C84 C79 123.0(4) . . ?
F40 C84 C79 123.3(3) . . ?
C79 B2 C73 105.9(3) . . ?
C79 B2 C67 112.5(3) . . ?
C73 B2 C67 107.7(3) . . ?
C79 B2 C61 107.8(3) . . ?
C73 B2 C61 114.3(3) . . ?
C67 B2 C61 108.6(3) . . ?

loop_
_geom_bond_atom_site_label_1
_geom_bond_atom_site_label_2
_geom_bond_distance
_geom_bond_site_symmetry_2
_geom_bond_publ_flag
Fe1 C9 1.937(4) . ?
Fe1 C2 2.000(3) . ?
Fe1 C1 2.028(3) . ?
Fe1 C8 2.047(4) . ?
Fe1 C10 2.053(4) . ?
Fe1 C5 2.078(4) . ?
Fe1 C7 2.170(4) . ?
Fe1 C4 2.176(4) . ?
Fe1 C3 2.214(4) . ?
Fe1 C6 2.295(4) . ?
C1 C5 1.339(5) . ?
C1 C2 1.464(5) . ?
C1 C11 1.537(5) . ?
C2 C3 1.421(5) . ?
C2 H2 0.9500 . ?
C3 C4 1.368(5) . ?
C3 H3 0.9500 . ?
C4 C5 1.508(5) . ?
C4 H4 0.9500 . ?
C5 H5 0.9500 . ?
C6 C10 1.377(5) . ?
C6 C7 1.430(5) . ?
C6 C12 1.587(5) . ?
C7 C8 1.473(6) . ?
C7 H7 0.9500 . ?
C8 C9 1.346(6) . ?
C8 H8 0.9500 . ?
C9 C10 1.499(6) . ?
C9 H9 1.0000 . ?
C10 H10 0.9500 . ?
C11 H11A 0.9800 . ?
C11 H11B 0.9800 . ?
C11 H11C 0.9800 . ?
C12 H12A 0.9800 . ?
C12 H12B 0.9800 . ?
C12 H12C 0.9800 . ?
Fe2 C15 1.965(4) . ?
Fe2 C22 1.980(4) . ?
Fe2 C14 2.015(4) . ?
Fe2 C18 2.063(4) . ?
Fe2 C16 2.069(4) . ?
Fe2 C19 2.116(4) . ?
Fe2 C21 2.178(4) . ?
Fe2 C17 2.200(4) . ?
Fe2 C20 2.216(4) . ?
Fe2 C13 2.264(5) . ?
C13 C17 1.384(6) . ?
C13 C14 1.406(6) . ?
C13 C23 1.579(6) . ?
C14 C15 1.462(7) . ?
C14 H14 0.9500 . ?
C15 C16 1.330(6) . ?
C15 H15 1.0000 . ?
C16 C17 1.484(6) . ?
C16 H16 0.9500 . ?
C17 H17 0.9500 . ?
C18 C19 1.378(6) . ?
C18 C22 1.424(6) . ?
C18 C24 1.563(6) . ?
C19 C20 1.487(6) . ?
C19 H19 0.9500 . ?
C20 C21 1.342(5) . ?
C20 H20 0.9500 . ?
C21 C22 1.450(6) . ?
C21 H21 0.9500 . ?
C22 H22 1.0000 . ?
C23 H23A 0.9800 . ?
C23 H23B 0.9800 . ?
C23 H23C 0.9800 . ?
C24 H24A 0.9800 . ?
C24 H24B 0.9800 . ?
C24 H24C 0.9800 . ?
Fe3 C28 1.951(7) . ?
Fe3 C32 2.030(9) . ?
Fe3 C29 2.036(6) . ?
Fe3 C36 2.039(7) . ?
Fe3 C33 2.099(9) . ?
Fe3 C34 2.172(8) . ?
Fe3 C25 2.173(8) . ?
Fe3 C27 2.196(8) . ?
Fe3 C35 2.220(9) . ?
Fe3 C26 2.225(8) . ?
C25 C29 1.318(13) . ?
C25 C26 1.464(13) . ?
C25 C30 1.493(12) . ?
C26 C27 1.378(11) . ?
C26 H26 0.9500 . ?
C27 C28 1.432(11) . ?
C27 H27 0.9500 . ?
C28 C29 1.448(10) . ?
C28 H28 1.0000 . ?
C29 H29 0.9500 . ?
C30 H30A 0.9800 . ?
C30 H30B 0.9800 . ?
C30 H30C 0.9800 . ?
C31 C36 1.374(12) . ?
C31 H31A 0.9800 . ?
C31 H31B 0.9800 . ?
C31 H31C 0.9800 . ?
C32 C33 1.303(13) . ?
C32 C36 1.506(12) . ?
C32 H32 0.9500 . ?
C33 C34 1.469(14) . ?
C33 H33 0.9500 . ?
C34 C35 1.350(14) . ?
C34 H34 0.9500 . ?
C35 C36 1.385(13) . ?
C35 H35 0.9500 . ?
Fe3A C29A 1.944(13) . ?
Fe3A C33A 1.948(12) . ?
Fe3A C34A 1.952(16) . ?
Fe3A C25A 2.07(2) . ?
Fe3A C35A 2.083(18) . ?
Fe3A C28A 2.16(2) . ?
Fe3A C26A 2.172(17) . ?
Fe3A C36A 2.230(18) . ?
Fe3A C32A 2.250(13) . ?
Fe3A C27A 2.33(2) . ?
C25A C26A 1.24(3) . ?
C25A C30A 1.50(3) . ?
C25A C29A 1.64(3) . ?
C26A C27A 1.42(2) . ?
C26A H26A 1.0000 . ?
C27A C28A 1.31(2) . ?
C27A H27A 0.9500 . ?
C28A C29A 1.45(3) . ?
C28A H28A 0.9500 . ?
C29A H29A 1.0000 . ?
C30A H30D 0.9800 . ?
C30A H30E 0.9800 . ?
C30A H30F 0.9800 . ?
C31A C36A 1.46(2) . ?
C31A H31D 0.9800 . ?
C31A H31E 0.9800 . ?
C31A H31F 0.9800 . ?
C34A C35A 1.30(2) . ?
C34A C33A 1.35(2) . ?
C34A H34A 0.9500 . ?
C35A C36A 1.51(2) . ?
C35A H35A 0.9500 . ?
C36A C32A 1.34(2) . ?
C32A C33A 1.44(2) . ?
C32A H32A 0.9500 . ?
C33A H33A 1.0000 . ?
F51 C98 1.382(4) . ?
F52 C99 1.399(4) . ?
F53 C100 1.322(4) . ?
F54 C101 1.379(4) . ?
F55 C102 1.422(4) . ?
F56 C104 1.345(5) . ?
F57 C105 1.433(5) . ?
F58 C106 1.348(5) . ?
F59 C107 1.330(5) . ?
F60 C108 1.433(5) . ?
C97 C102 1.405(5) . ?
C97 C98 1.435(5) . ?
C97 B4 1.620(4) . ?
C98 C99 1.346(5) . ?
C99 C100 1.409(6) . ?
C100 C101 1.424(6) . ?
C101 C102 1.351(5) . ?
C103 C108 1.374(5) . ?
C103 C104 1.463(6) . ?
C103 B4 1.679(5) . ?
C104 C105 1.399(6) . ?
C105 C106 1.348(7) . ?
C106 C107 1.458(7) . ?
C107 C108 1.361(6) . ?
F1 C38 1.438(4) . ?
F2 C39 1.350(4) . ?
F3 C40 1.303(4) . ?
F4 C41 1.417(4) . ?
F5 C42 1.363(4) . ?
F6 C44 1.376(4) . ?
F7 C45 1.416(5) . ?
F8 C46 1.335(4) . ?
F9 C47 1.365(4) . ?
F10 C48 1.443(4) . ?
F12 C51 1.369(5) . ?
F13 C52 1.296(4) . ?
F14 C53 1.373(5) . ?
F15 C54 1.384(5) . ?
F16 C56 1.318(4) . ?
F17 C57 1.442(4) . ?
F18 C58 1.376(4) . ?
F19 C59 1.309(4) . ?
F20 C60 1.446(4) . ?
F61 C50 1.385(4) . ?
C37 C38 1.388(5) . ?
C37 C42 1.458(5) . ?
C37 B1 1.627(5) . ?
C38 C39 1.321(5) . ?
C39 C40 1.451(6) . ?
C40 C41 1.375(6) . ?
C41 C42 1.337(5) . ?
C43 C48 1.397(5) . ?
C43 C44 1.471(5) . ?
C43 B1 1.653(5) . ?
C44 C45 1.360(5) . ?
C45 C46 1.404(6) . ?
C46 C47 1.442(6) . ?
C47 C48 1.363(5) . ?
C49 C54 1.397(5) . ?
C49 C50 1.400(5) . ?
C49 B1 1.596(5) . ?
C50 C51 1.334(5) . ?
C51 C52 1.391(6) . ?
C52 C53 1.397(6) . ?
C53 C54 1.318(5) . ?
C55 C60 1.349(5) . ?
C55 C56 1.488(5) . ?
C55 B1 1.725(6) . ?
C56 C57 1.422(5) . ?
C57 C58 1.328(5) . ?
C58 C59 1.469(6) . ?
C59 C60 1.407(5) . ?
F41 C86 1.405(4) . ?
F42 C87 1.370(4) . ?
F43 C88 1.310(4) . ?
F44 C89 1.377(4) . ?
F45 C90 1.376(4) . ?
F46 C92 1.340(4) . ?
F47 C93 1.428(5) . ?
F48 C94 1.324(4) . ?
F49 C95 1.330(4) . ?
F50 C96 1.445(4) . ?
C85 C86 1.399(5) . ?
C85 C90 1.423(5) . ?
C85 B3 1.622(4) . ?
C86 C87 1.338(5) . ?
C87 C88 1.413(5) . ?
C88 C89 1.393(5) . ?
C89 C90 1.340(5) . ?
C91 C96 1.361(5) . ?
C91 C92 1.483(5) . ?
C91 B3 1.670(4) . ?
C92 C93 1.368(5) . ?
C93 C94 1.345(6) . ?
C94 C95 1.468(6) . ?
C95 C96 1.348(5) . ?
F21 C62 1.351(5) . ?
F22 C63 1.436(5) . ?
F23 C64 1.343(5) . ?
F24 C65 1.342(5) . ?
F25 C66 1.427(5) . ?
F26 C68 1.440(4) . ?
F27 C69 1.352(4) . ?
F28 C70 1.306(4) . ?
F29 C71 1.436(5) . ?
F30 C72 1.366(4) . ?
F31 C74 1.364(5) . ?
F32 C75 1.414(5) . ?
F33 C76 1.315(5) . ?
F34 C77 1.345(5) . ?
F35 C78 1.426(4) . ?
F36 C80 1.395(4) . ?
F37 C81 1.369(4) . ?
F38 C82 1.294(4) . ?
F39 C83 1.380(4) . ?
F40 C84 1.367(4) . ?
C61 C66 1.388(5) . ?
C61 C62 1.486(6) . ?
C61 B2 1.680(5) . ?
C62 C63 1.389(5) . ?
C63 C64 1.363(6) . ?
C64 C65 1.442(7) . ?
C65 C66 1.378(6) . ?
C67 C68 1.381(5) . ?
C67 C72 1.478(5) . ?
C67 B2 1.639(5) . ?
C68 C69 1.327(5) . ?
C69 C70 1.464(6) . ?
C70 C71 1.365(6) . ?
C71 C72 1.348(5) . ?
C73 C78 1.389(5) . ?
C73 C74 1.460(5) . ?
C73 B2 1.634(5) . ?
C74 C75 1.339(6) . ?
C75 C76 1.369(7) . ?
C76 C77 1.446(7) . ?
C77 C78 1.346(5) . ?
C79 C80 1.397(5) . ?
C79 C84 1.425(5) . ?
C79 B2 1.622(5) . ?
C80 C81 1.320(5) . ?
C81 C82 1.403(6) . ?
C82 C83 1.390(6) . ?
C83 C84 1.320(5) . ?

loop_
_geom_torsion_atom_site_label_1
_geom_torsion_atom_site_label_2
_geom_torsion_atom_site_label_3
_geom_torsion_atom_site_label_4
_geom_torsion
_geom_torsion_site_symmetry_1
_geom_torsion_site_symmetry_2
_geom_torsion_site_symmetry_3
_geom_torsion_site_symmetry_4
_geom_torsion_publ_flag
C5 C1 C2 C3 -1.4(4) . . . . ?
C11 C1 C2 C3 178.4(4) . . . . ?
Fe1 C1 C2 C3 -66.2(3) . . . . ?
C5 C1 C2 Fe1 64.8(2) . . . . ?
C11 C1 C2 Fe1 -115.4(4) . . . . ?
C1 C2 C3 C4 0.7(4) . . . . ?
Fe1 C2 C3 C4 -60.4(2) . . . . ?
C1 C2 C3 Fe1 61.1(3) . . . . ?
C2 C3 C4 C5 0.3(4) . . . . ?
Fe1 C3 C4 C5 -54.6(3) . . . . ?
C2 C3 C4 Fe1 54.9(2) . . . . ?
C2 C1 C5 C4 1.5(4) . . . . ?
C11 C1 C5 C4 -178.3(3) . . . . ?
Fe1 C1 C5 C4 62.6(2) . . . . ?
C2 C1 C5 Fe1 -61.1(2) . . . . ?
C11 C1 C5 Fe1 119.1(4) . . . . ?
C3 C4 C5 C1 -1.2(4) . . . . ?
Fe1 C4 C5 C1 -60.1(3) . . . . ?
C3 C4 C5 Fe1 58.9(3) . . . . ?
C10 C6 C7 C8 0.5(4) . . . . ?
C12 C6 C7 C8 179.0(3) . . . . ?
Fe1 C6 C7 C8 53.8(3) . . . . ?
C10 C6 C7 Fe1 -53.2(2) . . . . ?
C12 C6 C7 Fe1 125.2(4) . . . . ?
C6 C7 C8 C9 -0.2(4) . . . . ?
Fe1 C7 C8 C9 59.5(3) . . . . ?
C6 C7 C8 Fe1 -59.7(3) . . . . ?
C7 C8 C9 C10 -0.3(4) . . . . ?
Fe1 C8 C9 C10 65.0(3) . . . . ?
C7 C8 C9 Fe1 -65.2(2) . . . . ?
C7 C6 C10 C9 -0.7(4) . . . . ?
C12 C6 C10 C9 -179.2(3) . . . . ?
Fe1 C6 C10 C9 -56.9(3) . . . . ?
C7 C6 C10 Fe1 56.2(2) . . . . ?
C12 C6 C10 Fe1 -122.3(4) . . . . ?
C8 C9 C10 C6 0.7(5) . . . . ?
Fe1 C9 C10 C6 67.4(3) . . . . ?
C8 C9 C10 Fe1 -66.7(3) . . . . ?
C17 C13 C14 C15 -0.6(5) . . . . ?
C23 C13 C14 C15 -179.8(4) . . . . ?
Fe2 C13 C14 C15 58.9(3) . . . . ?
C17 C13 C14 Fe2 -59.4(3) . . . . ?
C23 C13 C14 Fe2 121.3(4) . . . . ?
C13 C14 C15 C16 0.8(5) . . . . ?
Fe2 C14 C15 C16 67.8(3) . . . . ?
C13 C14 C15 Fe2 -67.0(3) . . . . ?
C14 C15 C16 C17 -0.7(4) . . . . ?
Fe2 C15 C16 C17 63.8(3) . . . . ?
C14 C15 C16 Fe2 -64.5(3) . . . . ?
C14 C13 C17 C16 0.1(5) . . . . ?
C23 C13 C17 C16 179.3(4) . . . . ?
Fe2 C13 C17 C16 -53.8(3) . . . . ?
C14 C13 C17 Fe2 53.9(3) . . . . ?
C23 C13 C17 Fe2 -126.9(5) . . . . ?
C15 C16 C17 C13 0.4(5) . . . . ?
Fe2 C16 C17 C13 59.1(3) . . . . ?
C15 C16 C17 Fe2 -58.7(3) . . . . ?
C22 C18 C19 C20 -0.3(4) . . . . ?
C24 C18 C19 C20 -179.6(4) . . . . ?
Fe2 C18 C19 C20 -61.0(3) . . . . ?
C22 C18 C19 Fe2 60.7(2) . . . . ?
C24 C18 C19 Fe2 -118.5(4) . . . . ?
C18 C19 C20 C21 -0.3(5) . . . . ?
Fe2 C19 C20 C21 -58.5(3) . . . . ?
C18 C19 C20 Fe2 58.2(3) . . . . ?
C19 C20 C21 C22 0.7(4) . . . . ?
Fe2 C20 C21 C22 -55.1(2) . . . . ?
C19 C20 C21 Fe2 55.8(3) . . . . ?
C19 C18 C22 C21 0.8(5) . . . . ?
C24 C18 C22 C21 -180.0(4) . . . . ?
Fe2 C18 C22 C21 66.4(3) . . . . ?
C19 C18 C22 Fe2 -65.6(3) . . . . ?
C24 C18 C22 Fe2 113.6(5) . . . . ?
C20 C21 C22 C18 -1.0(5) . . . . ?
Fe2 C21 C22 C18 -63.7(3) . . . . ?
C20 C21 C22 Fe2 62.7(3) . . . . ?
C29 C25 C26 C27 2.0(11) . . . . ?
C30 C25 C26 C27 -177.8(9) . . . . ?
Fe3 C25 C26 C27 57.8(6) . . . . ?
C29 C25 C26 Fe3 -55.8(6) . . . . ?
C30 C25 C26 Fe3 124.5(10) . . . . ?
C25 C26 C27 C28 -2.0(9) . . . . ?
Fe3 C26 C27 C28 54.6(5) . . . . ?
C25 C26 C27 Fe3 -56.6(6) . . . . ?
C26 C27 C28 C29 1.5(9) . . . . ?
Fe3 C27 C28 C29 64.7(5) . . . . ?
C26 C27 C28 Fe3 -63.2(5) . . . . ?
C26 C25 C29 C28 -0.9(9) . . . . ?
C30 C25 C29 C28 178.8(8) . . . . ?
Fe3 C25 C29 C28 -60.5(4) . . . . ?
C26 C25 C29 Fe3 59.5(6) . . . . ?
C30 C25 C29 Fe3 -120.7(9) . . . . ?
C27 C28 C29 C25 -0.3(9) . . . . ?
Fe3 C28 C29 C25 68.9(6) . . . . ?
C27 C28 C29 Fe3 -69.2(6) . . . . ?
C36 C32 C33 C34 0.1(9) . . . . ?
Fe3 C32 C33 C34 -62.2(6) . . . . ?
C36 C32 C33 Fe3 62.3(5) . . . . ?
C32 C33 C34 C35 -0.6(10) . . . . ?
Fe3 C33 C34 C35 -60.4(6) . . . . ?
C32 C33 C34 Fe3 59.8(6) . . . . ?
C33 C34 C35 C36 0.8(9) . . . . ?
Fe3 C34 C35 C36 -55.7(5) . . . . ?
C33 C34 C35 Fe3 56.5(6) . . . . ?
C34 C35 C36 C31 177.1(8) . . . . ?
Fe3 C35 C36 C31 117.3(9) . . . . ?
C34 C35 C36 C32 -0.7(9) . . . . ?
Fe3 C35 C36 C32 -60.5(6) . . . . ?
C34 C35 C36 Fe3 59.8(6) . . . . ?
C33 C32 C36 C31 -177.5(8) . . . . ?
Fe3 C32 C36 C31 -111.1(8) . . . . ?
C33 C32 C36 C35 0.3(10) . . . . ?
Fe3 C32 C36 C35 66.8(6) . . . . ?
C33 C32 C36 Fe3 -66.5(6) . . . . ?
C30A C25A C26A C27A -180(3) . . . . ?
C29A C25A C26A C27A -2(2) . . . . ?
Fe3A C25A C26A C27A 57.0(19) . . . . ?
C30A C25A C26A Fe3A 123(4) . . . . ?
C29A C25A C26A Fe3A -59.0(10) . . . . ?
C25A C26A C27A C28A 3(3) . . . . ?
Fe3A C26A C27A C28A 56.3(12) . . . . ?
C25A C26A C27A Fe3A -53.0(19) . . . . ?
C26A C27A C28A C29A -2.9(19) . . . . ?
Fe3A C27A C28A C29A 53.1(12) . . . . ?
C26A C27A C28A Fe3A -55.9(11) . . . . ?
C27A C28A C29A C25A 2.0(19) . . . . ?
Fe3A C28A C29A C25A 65.8(11) . . . . ?
C27A C28A C29A Fe3A -63.8(14) . . . . ?
C26A C25A C29A C28A 0(2) . . . . ?
C30A C25A C29A C28A 178.5(17) . . . . ?
Fe3A C25A C29A C28A -71.6(11) . . . . ?
C26A C25A C29A Fe3A 71.5(15) . . . . ?
C30A C25A C29A Fe3A -109.9(19) . . . . ?
C33A C34A C35A C36A 0.5(18) . . . . ?
Fe3A C34A C35A C36A -63.7(11) . . . . ?
C33A C34A C35A Fe3A 64.2(11) . . . . ?
C34A C35A C36A C32A -0.6(19) . . . . ?
Fe3A C35A C36A C32A -58.4(11) . . . . ?
C34A C35A C36A C31A -179.1(17) . . . . ?
Fe3A C35A C36A C31A 123.1(17) . . . . ?
C34A C35A C36A Fe3A 57.8(11) . . . . ?
C31A C36A C32A C33A 179.0(14) . . . . ?
C35A C36A C32A C33A 0.3(15) . . . . ?
Fe3A C36A C32A C33A -53.0(8) . . . . ?
C31A C36A C32A Fe3A -128.0(14) . . . . ?
C35A C36A C32A Fe3A 53.3(11) . . . . ?
C35A C34A C33A C32A 0(2) . . . . ?
Fe3A C34A C33A C32A 68.8(11) . . . . ?
C35A C34A C33A Fe3A -69.2(12) . . . . ?
C36A C32A C33A C34A 0.0(17) . . . . ?
Fe3A C32A C33A C34A -62.3(12) . . . . ?
C36A C32A C33A Fe3A 62.3(10) . . . . ?
C102 C97 C98 C99 4.8(5) . . . . ?
B4 C97 C98 C99 179.8(3) . . . . ?
C102 C97 C98 F51 -177.2(3) . . . . ?
B4 C97 C98 F51 -2.3(5) . . . . ?
F51 C98 C99 F52 -0.3(5) . . . . ?
C97 C98 C99 F52 177.8(3) . . . . ?
F51 C98 C99 C100 179.3(3) . . . . ?
C97 C98 C99 C100 -2.6(5) . . . . ?
C98 C99 C100 F53 179.0(3) . . . . ?
F52 C99 C100 F53 -1.4(5) . . . . ?
C98 C99 C100 C101 -0.1(5) . . . . ?
F52 C99 C100 C101 179.5(3) . . . . ?
F53 C100 C101 C102 -178.6(3) . . . . ?
C99 C100 C101 C102 0.5(5) . . . . ?
F53 C100 C101 F54 1.2(5) . . . . ?
C99 C100 C101 F54 -179.7(3) . . . . ?
F54 C101 C102 C97 -178.0(3) . . . . ?
C100 C101 C102 C97 1.9(5) . . . . ?
F54 C101 C102 F55 1.1(4) . . . . ?
C100 C101 C102 F55 -179.0(3) . . . . ?
C98 C97 C102 C101 -4.3(5) . . . . ?
B4 C97 C102 C101 -178.9(3) . . . . ?
C98 C97 C102 F55 176.7(3) . . . . ?
B4 C97 C102 F55 2.1(5) . . . . ?
C108 C103 C104 F56 -177.5(3) . . . . ?
B4 C103 C104 F56 -5.1(6) . . . . ?
C108 C103 C104 C105 2.1(6) . . . . ?
B4 C103 C104 C105 174.4(4) . . . . ?
F56 C104 C105 C106 178.5(3) . . . . ?
C103 C104 C105 C106 -1.1(6) . . . . ?
F56 C104 C105 F57 -1.2(5) . . . . ?
C103 C104 C105 F57 179.2(3) . . . . ?
C104 C105 C106 F58 -179.6(3) . . . . ?
F57 C105 C106 F58 0.1(6) . . . . ?
C104 C105 C106 C107 -0.8(6) . . . . ?
F57 C105 C106 C107 178.9(4) . . . . ?
C105 C106 C107 F59 -178.0(4) . . . . ?
F58 C106 C107 F59 0.7(6) . . . . ?
C105 C106 C107 C108 1.8(7) . . . . ?
F58 C106 C107 C108 -179.5(4) . . . . ?
F59 C107 C108 C103 179.1(3) . . . . ?
C106 C107 C108 C103 -0.8(6) . . . . ?
F59 C107 C108 F60 -1.1(5) . . . . ?
C106 C107 C108 F60 179.0(3) . . . . ?
C104 C103 C108 C107 -1.0(5) . . . . ?
B4 C103 C108 C107 -174.8(3) . . . . ?
C104 C103 C108 F60 179.3(3) . . . . ?
B4 C103 C108 F60 5.5(5) . . . . ?
C102 C97 B4 C97 103.8(3) . . . 3_656 ?
C98 C97 B4 C97 -70.8(3) . . . 3_656 ?
C102 C97 B4 C103 -14.2(5) . . . . ?
C98 C97 B4 C103 171.2(3) . . . . ?
C102 C97 B4 C103 -135.0(3) . . . 3_656 ?
C98 C97 B4 C103 50.4(4) . . . 3_656 ?
C108 C103 B4 C97 -55.6(4) . . . . ?
C104 C103 B4 C97 131.8(3) . . . . ?
C108 C103 B4 C97 -174.2(3) . . . 3_656 ?
C104 C103 B4 C97 13.2(5) . . . 3_656 ?
C108 C103 B4 C103 63.6(2) . . . 3_656 ?
C104 C103 B4 C103 -109.0(4) . . . 3_656 ?
C42 C37 C38 C39 -0.8(5) . . . . ?
B1 C37 C38 C39 -173.8(3) . . . . ?
C42 C37 C38 F1 178.7(3) . . . . ?
B1 C37 C38 F1 5.7(5) . . . . ?
C37 C38 C39 F2 178.7(3) . . . . ?
F1 C38 C39 F2 -0.8(5) . . . . ?
C37 C38 C39 C40 0.7(5) . . . . ?
F1 C38 C39 C40 -178.9(3) . . . . ?
C38 C39 C40 F3 178.5(3) . . . . ?
F2 C39 C40 F3 0.5(6) . . . . ?
C38 C39 C40 C41 -0.9(6) . . . . ?
F2 C39 C40 C41 -178.8(3) . . . . ?
F3 C40 C41 C42 -178.2(3) . . . . ?
C39 C40 C41 C42 1.1(6) . . . . ?
F3 C40 C41 F4 1.4(6) . . . . ?
C39 C40 C41 F4 -179.3(3) . . . . ?
C40 C41 C42 F5 177.7(3) . . . . ?
F4 C41 C42 F5 -1.8(5) . . . . ?
C40 C41 C42 C37 -1.4(6) . . . . ?
F4 C41 C42 C37 179.1(3) . . . . ?
C38 C37 C42 C41 1.3(5) . . . . ?
B1 C37 C42 C41 172.9(4) . . . . ?
C38 C37 C42 F5 -177.7(3) . . . . ?
B1 C37 C42 F5 -6.1(6) . . . . ?
C48 C43 C44 C45 -0.4(5) . . . . ?
B1 C43 C44 C45 171.6(3) . . . . ?
C48 C43 C44 F6 -178.8(3) . . . . ?
B1 C43 C44 F6 -6.8(5) . . . . ?
F6 C44 C45 C46 179.4(3) . . . . ?
C43 C44 C45 C46 0.8(5) . . . . ?
F6 C44 C45 F7 -1.0(5) . . . . ?
C43 C44 C45 F7 -179.6(3) . . . . ?
C44 C45 C46 F8 -178.8(3) . . . . ?
F7 C45 C46 F8 1.7(5) . . . . ?
C44 C45 C46 C47 -0.1(5) . . . . ?
F7 C45 C46 C47 -179.7(3) . . . . ?
F8 C46 C47 C48 177.5(3) . . . . ?
C45 C46 C47 C48 -1.1(6) . . . . ?
F8 C46 C47 F9 -0.5(5) . . . . ?
C45 C46 C47 F9 -179.1(3) . . . . ?
F9 C47 C48 C43 179.7(3) . . . . ?
C46 C47 C48 C43 1.6(5) . . . . ?
F9 C47 C48 F10 0.6(5) . . . . ?
C46 C47 C48 F10 -177.5(3) . . . . ?
C44 C43 C48 C47 -0.9(5) . . . . ?
B1 C43 C48 C47 -172.6(3) . . . . ?
C44 C43 C48 F10 178.1(3) . . . . ?
B1 C43 C48 F10 6.4(5) . . . . ?
C54 C49 C50 C51 -3.0(5) . . . . ?
B1 C49 C50 C51 -178.7(3) . . . . ?
C54 C49 C50 F61 177.3(3) . . . . ?
B1 C49 C50 F61 1.6(6) . . . . ?
F61 C50 C51 F12 0.6(5) . . . . ?
C49 C50 C51 F12 -179.1(3) . . . . ?
F61 C50 C51 C52 -179.5(3) . . . . ?
C49 C50 C51 C52 0.8(5) . . . . ?
C50 C51 C52 F13 -179.7(3) . . . . ?
F12 C51 C52 F13 0.2(6) . . . . ?
C50 C51 C52 C53 0.6(6) . . . . ?
F12 C51 C52 C53 -179.5(3) . . . . ?
F13 C52 C53 C54 -179.3(3) . . . . ?
C51 C52 C53 C54 0.3(6) . . . . ?
F13 C52 C53 F14 0.5(6) . . . . ?
C51 C52 C53 F14 -179.8(3) . . . . ?
F14 C53 C54 F15 -0.5(5) . . . . ?
C52 C53 C54 F15 179.3(3) . . . . ?
F14 C53 C54 C49 177.4(3) . . . . ?
C52 C53 C54 C49 -2.8(6) . . . . ?
C50 C49 C54 C53 4.1(5) . . . . ?
B1 C49 C54 C53 -179.8(3) . . . . ?
C50 C49 C54 F15 -178.1(3) . . . . ?
B1 C49 C54 F15 -2.1(5) . . . . ?
C60 C55 C56 F16 -178.5(3) . . . . ?
B1 C55 C56 F16 -5.6(5) . . . . ?
C60 C55 C56 C57 0.9(5) . . . . ?
B1 C55 C56 C57 173.7(3) . . . . ?
F16 C56 C57 C58 178.7(3) . . . . ?
C55 C56 C57 C58 -0.7(5) . . . . ?
F16 C56 C57 F17 -2.7(4) . . . . ?
C55 C56 C57 F17 177.8(3) . . . . ?
C56 C57 C58 F18 179.2(3) . . . . ?
F17 C57 C58 F18 0.5(5) . . . . ?
C56 C57 C58 C59 0.0(5) . . . . ?
F17 C57 C58 C59 -178.6(3) . . . . ?
C57 C58 C59 F19 179.3(3) . . . . ?
F18 C58 C59 F19 0.3(5) . . . . ?
C57 C58 C59 C60 0.4(6) . . . . ?
F18 C58 C59 C60 -178.6(3) . . . . ?
C56 C55 C60 C59 -0.3(5) . . . . ?
B1 C55 C60 C59 -174.5(3) . . . . ?
C56 C55 C60 F20 179.7(3) . . . . ?
B1 C55 C60 F20 5.5(4) . . . . ?
F19 C59 C60 C55 -179.2(3) . . . . ?
C58 C59 C60 C55 -0.3(5) . . . . ?
F19 C59 C60 F20 0.7(5) . . . . ?
C58 C59 C60 F20 179.7(3) . . . . ?
C54 C49 B1 C37 168.7(3) . . . . ?
C50 C49 B1 C37 -15.5(5) . . . . ?
C54 C49 B1 C43 -73.6(4) . . . . ?
C50 C49 B1 C43 102.1(4) . . . . ?
C54 C49 B1 C55 50.1(4) . . . . ?
C50 C49 B1 C55 -134.1(3) . . . . ?
C38 C37 B1 C49 -56.6(4) . . . . ?
C42 C37 B1 C49 131.5(4) . . . . ?
C38 C37 B1 C43 -173.5(3) . . . . ?
C42 C37 B1 C43 14.5(5) . . . . ?
C38 C37 B1 C55 60.0(4) . . . . ?
C42 C37 B1 C55 -111.9(4) . . . . ?
C48 C43 B1 C49 103.3(4) . . . . ?
C44 C43 B1 C49 -68.2(4) . . . . ?
C48 C43 B1 C37 -137.7(3) . . . . ?
C44 C43 B1 C37 50.9(4) . . . . ?
C48 C43 B1 C55 -14.7(5) . . . . ?
C44 C43 B1 C55 173.8(3) . . . . ?
C60 C55 B1 C49 -172.9(3) . . . . ?
C56 C55 B1 C49 14.3(5) . . . . ?
C60 C55 B1 C37 67.9(4) . . . . ?
C56 C55 B1 C37 -104.9(4) . . . . ?
C60 C55 B1 C43 -54.4(4) . . . . ?
C56 C55 B1 C43 132.8(4) . . . . ?
C90 C85 C86 C87 -2.1(5) . . . . ?
B3 C85 C86 C87 -174.6(3) . . . . ?
C90 C85 C86 F41 177.5(3) . . . . ?
B3 C85 C86 F41 4.9(5) . . . . ?
C85 C86 C87 F42 -178.2(3) . . . . ?
F41 C86 C87 F42 2.2(4) . . . . ?
C85 C86 C87 C88 2.3(5) . . . . ?
F41 C86 C87 C88 -177.3(3) . . . . ?
C86 C87 C88 F43 179.0(3) . . . . ?
F42 C87 C88 F43 -0.4(5) . . . . ?
C86 C87 C88 C89 -1.2(5) . . . . ?
F42 C87 C88 C89 179.4(3) . . . . ?
F43 C88 C89 C90 179.6(3) . . . . ?
C87 C88 C89 C90 -0.2(5) . . . . ?
F43 C88 C89 F44 -1.2(5) . . . . ?
C87 C88 C89 F44 179.0(3) . . . . ?
F44 C89 C90 F45 0.7(5) . . . . ?
C88 C89 C90 F45 180.0(3) . . . . ?
F44 C89 C90 C85 -178.8(3) . . . . ?
C88 C89 C90 C85 0.4(5) . . . . ?
C86 C85 C90 C89 0.7(5) . . . . ?
B3 C85 C90 C89 173.6(3) . . . . ?
C86 C85 C90 F45 -178.9(3) . . . . ?
B3 C85 C90 F45 -5.9(5) . . . . ?
C96 C91 C92 F46 -178.9(3) . . . . ?
B3 C91 C92 F46 -10.4(6) . . . . ?
C96 C91 C92 C93 -0.1(5) . . . . ?
B3 C91 C92 C93 168.4(3) . . . . ?
F46 C92 C93 C94 178.7(3) . . . . ?
C91 C92 C93 C94 -0.2(6) . . . . ?
F46 C92 C93 F47 -1.4(5) . . . . ?
C91 C92 C93 F47 179.7(3) . . . . ?
C92 C93 C94 F48 179.7(3) . . . . ?
F47 C93 C94 F48 -0.2(5) . . . . ?
C92 C93 C94 C95 0.6(6) . . . . ?
F47 C93 C94 C95 -179.2(3) . . . . ?
F48 C94 C95 F49 0.5(6) . . . . ?
C93 C94 C95 F49 179.4(4) . . . . ?
F48 C94 C95 C96 -179.8(4) . . . . ?
C93 C94 C95 C96 -0.8(6) . . . . ?
F49 C95 C96 C91 -179.8(3) . . . . ?
C94 C95 C96 C91 0.5(6) . . . . ?
F49 C95 C96 F50 1.0(5) . . . . ?
C94 C95 C96 F50 -178.7(3) . . . . ?
C92 C91 C96 C95 0.0(5) . . . . ?
B3 C91 C96 C95 -170.3(3) . . . . ?
C92 C91 C96 F50 179.2(3) . . . . ?
B3 C91 C96 F50 8.9(5) . . . . ?
C86 C85 B3 C85 103.5(3) . . . 3_656 ?
C90 C85 B3 C85 -68.9(3) . . . 3_656 ?
C86 C85 B3 C91 -14.8(5) . . . 3_656 ?
C90 C85 B3 C91 172.8(3) . . . 3_656 ?
C86 C85 B3 C91 -133.6(3) . . . . ?
C90 C85 B3 C91 53.9(4) . . . . ?
C96 C91 B3 C85 -54.2(4) . . . 3_656 ?
C92 C91 B3 C85 137.1(3) . . . 3_656 ?
C96 C91 B3 C85 -173.4(3) . . . . ?
C92 C91 B3 C85 17.8(5) . . . . ?
C96 C91 B3 C91 63.9(3) . . . 3_656 ?
C92 C91 B3 C91 -104.9(4) . . . 3_656 ?
C66 C61 C62 F21 -179.5(3) . . . . ?
B2 C61 C62 F21 10.1(6) . . . . ?
C66 C61 C62 C63 2.4(5) . . . . ?
B2 C61 C62 C63 -167.9(3) . . . . ?
F21 C62 C63 C64 -179.4(3) . . . . ?
C61 C62 C63 C64 -1.1(5) . . . . ?
F21 C62 C63 F22 -0.7(5) . . . . ?
C61 C62 C63 F22 177.6(3) . . . . ?
C62 C63 C64 F23 179.4(3) . . . . ?
F22 C63 C64 F23 0.7(5) . . . . ?
C62 C63 C64 C65 -1.7(5) . . . . ?
F22 C63 C64 C65 179.6(3) . . . . ?
F23 C64 C65 F24 2.1(6) . . . . ?
C63 C64 C65 F24 -176.7(3) . . . . ?
F23 C64 C65 C66 -177.8(3) . . . . ?
C63 C64 C65 C66 3.4(6) . . . . ?
F24 C65 C66 C61 178.3(3) . . . . ?
C64 C65 C66 C61 -1.8(5) . . . . ?
F24 C65 C66 F25 -1.7(5) . . . . ?
C64 C65 C66 F25 178.2(3) . . . . ?
C62 C61 C66 C65 -0.8(5) . . . . ?
B2 C61 C66 C65 171.1(3) . . . . ?
C62 C61 C66 F25 179.2(3) . . . . ?
B2 C61 C66 F25 -8.9(5) . . . . ?
C72 C67 C68 C69 0.2(5) . . . . ?
B2 C67 C68 C69 172.5(3) . . . . ?
C72 C67 C68 F26 179.7(3) . . . . ?
B2 C67 C68 F26 -8.0(5) . . . . ?
C67 C68 C69 F27 -179.7(3) . . . . ?
F26 C68 C69 F27 0.8(5) . . . . ?
C67 C68 C69 C70 0.2(5) . . . . ?
F26 C68 C69 C70 -179.3(3) . . . . ?
C68 C69 C70 F28 180.0(4) . . . . ?
F27 C69 C70 F28 -0.1(6) . . . . ?
C68 C69 C70 C71 0.1(6) . . . . ?
F27 C69 C70 C71 180.0(4) . . . . ?
F28 C70 C71 C72 179.2(3) . . . . ?
C69 C70 C71 C72 -0.9(6) . . . . ?
F28 C70 C71 F29 -0.1(6) . . . . ?
C69 C70 C71 F29 179.8(4) . . . . ?
C70 C71 C72 F30 -178.8(3) . . . . ?
F29 C71 C72 F30 0.6(5) . . . . ?
C70 C71 C72 C67 1.3(6) . . . . ?
F29 C71 C72 C67 -179.3(3) . . . . ?
C68 C67 C72 C71 -1.1(6) . . . . ?
B2 C67 C72 C71 -172.1(4) . . . . ?
C68 C67 C72 F30 179.1(3) . . . . ?
B2 C67 C72 F30 8.0(6) . . . . ?
C78 C73 C74 C75 -0.2(6) . . . . ?
B2 C73 C74 C75 -170.9(4) . . . . ?
C78 C73 C74 F31 177.8(3) . . . . ?
B2 C73 C74 F31 7.2(5) . . . . ?
F31 C74 C75 C76 -177.7(3) . . . . ?
C73 C74 C75 C76 0.6(6) . . . . ?
F31 C74 C75 F32 1.6(5) . . . . ?
C73 C74 C75 F32 179.8(3) . . . . ?
C74 C75 C76 F33 178.7(4) . . . . ?
F32 C75 C76 F33 -0.5(6) . . . . ?
C74 C75 C76 C77 -1.1(6) . . . . ?
F32 C75 C76 C77 179.6(4) . . . . ?
F33 C76 C77 F34 0.4(6) . . . . ?
C75 C76 C77 F34 -179.7(4) . . . . ?
F33 C76 C77 C78 -178.4(4) . . . . ?
C75 C76 C77 C78 1.4(6) . . . . ?
F34 C77 C78 C73 -180.0(3) . . . . ?
C76 C77 C78 C73 -1.1(6) . . . . ?
F34 C77 C78 F35 -0.8(5) . . . . ?
C76 C77 C78 F35 178.1(3) . . . . ?
C74 C73 C78 C77 0.5(5) . . . . ?
B2 C73 C78 C77 171.0(3) . . . . ?
C74 C73 C78 F35 -178.6(3) . . . . ?
B2 C73 C78 F35 -8.0(5) . . . . ?
C84 C79 C80 C81 -2.0(5) . . . . ?
B2 C79 C80 C81 167.0(3) . . . . ?
C84 C79 C80 F36 179.8(3) . . . . ?
B2 C79 C80 F36 -11.2(5) . . . . ?
F36 C80 C81 F37 0.6(5) . . . . ?
C79 C80 C81 F37 -177.8(3) . . . . ?
F36 C80 C81 C82 -179.5(3) . . . . ?
C79 C80 C81 C82 2.1(6) . . . . ?
C80 C81 C82 F38 179.8(3) . . . . ?
F37 C81 C82 F38 -0.3(6) . . . . ?
C80 C81 C82 C83 -0.7(6) . . . . ?
F37 C81 C82 C83 179.2(3) . . . . ?
F38 C82 C83 C84 178.7(3) . . . . ?
C81 C82 C83 C84 -0.8(6) . . . . ?
F38 C82 C83 F39 -0.9(5) . . . . ?
C81 C82 C83 F39 179.6(3) . . . . ?
F39 C83 C84 F40 2.1(5) . . . . ?
C82 C83 C84 F40 -177.5(3) . . . . ?
F39 C83 C84 C79 -179.5(3) . . . . ?
C82 C83 C84 C79 0.9(5) . . . . ?
C80 C79 C84 C83 0.5(5) . . . . ?
B2 C79 C84 C83 -169.0(3) . . . . ?
C80 C79 C84 F40 178.7(3) . . . . ?
B2 C79 C84 F40 9.2(5) . . . . ?
C80 C79 B2 C73 -91.9(4) . . . . ?
C84 C79 B2 C73 77.0(4) . . . . ?
C80 C79 B2 C67 25.5(5) . . . . ?
C84 C79 B2 C67 -165.6(3) . . . . ?
C80 C79 B2 C61 145.2(3) . . . . ?
C84 C79 B2 C61 -45.8(4) . . . . ?
C78 C73 B2 C79 -95.9(4) . . . . ?
C74 C73 B2 C79 74.2(4) . . . . ?
C78 C73 B2 C67 143.5(3) . . . . ?
C74 C73 B2 C67 -46.4(4) . . . . ?
C78 C73 B2 C61 22.7(5) . . . . ?
C74 C73 B2 C61 -167.2(3) . . . . ?
C68 C67 B2 C79 51.4(4) . . . . ?
C72 C67 B2 C79 -137.2(3) . . . . ?
C68 C67 B2 C73 167.8(3) . . . . ?
C72 C67 B2 C73 -20.9(5) . . . . ?
C68 C67 B2 C61 -67.9(4) . . . . ?
C72 C67 B2 C61 103.5(4) . . . . ?
C66 C61 B2 C79 165.3(3) . . . . ?
C62 C61 B2 C79 -24.1(5) . . . . ?
C66 C61 B2 C73 47.8(4) . . . . ?
C62 C61 B2 C73 -141.6(3) . . . . ?
C66 C61 B2 C67 -72.5(4) . . . . ?
C62 C61 B2 C67 98.1(4) . . . . ?
